data_4330377
loop_
_publ_author_name
'Muxin Han'
'Jakob Hey'
'Wataru Kawamura'
'Dietmar Stalke'
'Mitsuhiko Shionoya'
'Guido H. Clever'

_publ_section_title
;
 An Inclusion Complex of Hexamolybdate inside a Supramolecular Cage and
 Its Structural Conversion
;
_journal_name_full 'Inorganic Chemistry'
_journal_page_first 9574
_journal_page_last 9576
_journal_paper_doi 10.1021/ic301359n
_journal_volume 51
_journal_year 2012
_chemical_formula_sum 'C138.7 H102.05 F18 Mo6 N21.35 O34'
_chemical_formula_weight 3529.41
_chemical_name_systematic
; 
 ? 
;
_space_group_IT_number 2
_symmetry_cell_setting triclinic
_symmetry_space_group_name_Hall '-P 1'
_symmetry_space_group_name_H-M 'P -1'
_atom_sites_solution_hydrogens geom
_atom_sites_solution_primary direct
_atom_sites_solution_secondary difmap
_audit_creation_method SHELXL-97
_cell_angle_alpha 62.61(2)
_cell_angle_beta 82.90(2)
_cell_angle_gamma 73.80(2)
_cell_formula_units_Z 2
_cell_length_a 14.986(4)
_cell_length_b 23.994(8)
_cell_length_c 24.610(9)
_cell_measurement_reflns_used 9899
_cell_measurement_temperature 80(2)
_cell_measurement_theta_max 21.726
_cell_measurement_theta_min 2.322
_cell_volume 7545(5)
_computing_cell_refinement 'SAINT V7.68A'
_computing_data_collection 'APEX2 v2011.4-1'
_computing_data_reduction 'SAINT V7.46A'
_computing_molecular_graphics 'ShelXle rev.489'
_computing_publication_material 'ShelXle rev.489'
_computing_structure_refinement 'SHELXL in SHELXTL Version 2008/3'
_computing_structure_solution 'SHELXS in SHELXTL Version 2008/3'
_diffrn_ambient_temperature 80(2)
_diffrn_measured_fraction_theta_full 0.995
_diffrn_measured_fraction_theta_max 0.995
_diffrn_measurement_device_type 'Bruker D8 SMART Ultra'
_diffrn_measurement_method 'omega scans'
_diffrn_radiation_monochromator mirror
_diffrn_radiation_source 'rotating anode'
_diffrn_radiation_type MoK\a
_diffrn_radiation_wavelength 0.71073
_diffrn_reflns_av_R_equivalents 0.0774
_diffrn_reflns_av_sigmaI/netI 0.0693
_diffrn_reflns_limit_h_max 16
_diffrn_reflns_limit_h_min -16
_diffrn_reflns_limit_k_max 26
_diffrn_reflns_limit_k_min -23
_diffrn_reflns_limit_l_max 27
_diffrn_reflns_limit_l_min 0
_diffrn_reflns_number 119820
_diffrn_reflns_theta_full 23.14
_diffrn_reflns_theta_max 23.14
_diffrn_reflns_theta_min 1.42
_exptl_absorpt_coefficient_mu 0.586
_exptl_absorpt_correction_T_max 0.994
_exptl_absorpt_correction_T_min 0.916
_exptl_absorpt_correction_type empirical
_exptl_absorpt_process_details 'TWINABS 2008/4'
_exptl_crystal_colour colourless
_exptl_crystal_density_diffrn 1.556
_exptl_crystal_description block
_exptl_crystal_F_000 3546
_exptl_crystal_size_max 0.02
_exptl_crystal_size_mid 0.015
_exptl_crystal_size_min 0.01
_refine_diff_density_max 0.709
_refine_diff_density_min -0.522
_refine_diff_density_rms 0.111
_refine_ls_extinction_method none
_refine_ls_goodness_of_fit_ref 1.063
_refine_ls_hydrogen_treatment constr
_refine_ls_matrix_type full
_refine_ls_number_parameters 2144
_refine_ls_number_reflns 21239
_refine_ls_number_restraints 666
_refine_ls_restrained_S_all 1.052
_refine_ls_R_factor_all 0.0975
_refine_ls_R_factor_gt 0.0575
_refine_ls_shift/su_max 0.004
_refine_ls_shift/su_mean 0.000
_refine_ls_structure_factor_coef Fsqd
_refine_ls_weighting_details 'calc w=1/[\s^2^(Fo^2^)+(0.0566P)^2^+23.7442P] where P=(Fo^2^+2Fc^2^)/3'
_refine_ls_weighting_scheme calc
_refine_ls_wR_factor_gt 0.1330
_refine_ls_wR_factor_ref 0.1499
_reflns_number_gt 14577
_reflns_number_total 21239
_reflns_threshold_expression >2sigma(I)
_cod_data_source_file ic301359n_si_002.cif
_cod_data_source_block twin5
_cod_original_cell_volume 7545(4)
_cod_original_formula_sum 'C138.70 H102.05 F18 Mo6 N21.35 O34'
_cod_database_code 4330377

loop_
_symmetry_equiv_pos_as_xyz
'x, y, z'
'-x, -y, -z'

loop_
_atom_site_label
_atom_site_type_symbol
_atom_site_fract_x
_atom_site_fract_y
_atom_site_fract_z
_atom_site_U_iso_or_equiv
_atom_site_adp_type
_atom_site_occupancy
_atom_site_symmetry_multiplicity
_atom_site_calc_flag
_atom_site_refinement_flags
_atom_site_disorder_assembly
_atom_site_disorder_group
Mo1C Mo 0.48266(5) 0.27860(3) 0.32410(3) 0.02632(18) Uani 1 1 d . . .
O1M O 0.5850(4) 0.2245(2) 0.3286(2) 0.0381(14) Uani 1 1 d . . .
Mo2C Mo 0.20252(5) 0.42909(3) 0.30804(3) 0.02764(19) Uani 1 1 d . . .
O2M O 0.1013(4) 0.4851(2) 0.3010(3) 0.0391(14) Uani 1 1 d . . .
Mo3C Mo 0.26916(5) 0.27074(3) 0.36688(3) 0.02835(19) Uani 1 1 d . . .
O3M O 0.2155(4) 0.2107(2) 0.4070(2) 0.0399(14) Uani 1 1 d . . .
Mo4C Mo 0.41733(4) 0.43694(3) 0.26479(3) 0.02364(18) Uani 1 1 d . . .
O4M O 0.4689(4) 0.4988(2) 0.2261(2) 0.0338(13) Uani 1 1 d . . .
Mo5C Mo 0.37276(5) 0.34926(3) 0.40854(3) 0.02808(19) Uani 1 1 d . . .
O5M O 0.3949(4) 0.3454(3) 0.4756(2) 0.0392(14) Uani 1 1 d . . .
Mo6C Mo 0.31319(5) 0.35950(3) 0.22293(3) 0.02495(18) Uani 1 1 d . . .
O6M O 0.2914(4) 0.3604(3) 0.1570(2) 0.0353(13) Uani 1 1 d . . .
O7M O 0.3429(3) 0.3534(2) 0.3163(2) 0.0193(10) Uani 1 1 d . . .
O8M O 0.3773(3) 0.4246(2) 0.1986(2) 0.0265(12) Uani 1 1 d . . .
O9M O 0.3095(4) 0.2833(2) 0.4326(2) 0.0301(13) Uani 1 1 d . . .
O10M O 0.4281(3) 0.4176(2) 0.3476(2) 0.0276(12) Uani 1 1 d . . .
O11M O 0.2579(4) 0.2895(2) 0.2846(2) 0.0301(13) Uani 1 1 d . . .
O12M O 0.2043(3) 0.4174(2) 0.2353(2) 0.0281(12) Uani 1 1 d . . .
O13M O 0.4822(4) 0.2904(2) 0.3960(2) 0.0313(13) Uani 1 1 d . . .
O14M O 0.2555(4) 0.4122(2) 0.3835(2) 0.0304(13) Uani 1 1 d . . .
O15M O 0.4301(3) 0.2956(2) 0.2485(2) 0.0283(12) Uani 1 1 d . . .
O16M O 0.2898(3) 0.4819(2) 0.2665(2) 0.0267(12) Uani 1 1 d . . .
O17M O 0.3970(4) 0.2256(2) 0.3657(2) 0.0343(13) Uani 1 1 d . . .
O18M O 0.1704(3) 0.3481(2) 0.3523(2) 0.0327(13) Uani 1 1 d . . .
O19M O 0.5151(3) 0.3602(2) 0.2792(2) 0.0280(12) Uani 1 1 d . . .
F1A F -0.0084(3) 0.75473(19) 0.15162(19) 0.0321(10) Uani 1 1 d . . .
O1A O 0.2328(3) 0.4465(2) 0.5578(2) 0.0286(12) Uani 1 1 d . . .
N1A N 0.4291(4) 0.3389(3) 0.7033(3) 0.0235(14) Uani 1 1 d . . .
C1A C 0.3981(5) 0.3839(3) 0.6477(3) 0.0197(16) Uani 1 1 d . . .
H1A H 0.3541 0.4226 0.6442 0.024 Uiso 1 1 calc R . .
F2A F 0.0410(3) 0.75947(19) 0.22712(19) 0.0300(10) Uani 1 1 d . . .
O2A O 0.0107(4) 0.4507(2) 0.0869(2) 0.0327(13) Uani 1 1 d . . .
N2A N 0.3914(4) 0.4279(3) 0.5372(2) 0.0185(13) Uani 1 1 d . . .
C2A C 0.4261(5) 0.3777(3) 0.5949(3) 0.0208(17) Uani 1 1 d . . .
F3A F -0.0156(3) 0.6795(2) 0.24382(19) 0.0311(10) Uani 1 1 d . . .
O3A O 0.3074(3) 0.4432(2) 0.0110(2) 0.0265(12) Uani 1 1 d . . .
N3A N 0.1598(4) 0.4331(3) 0.0481(3) 0.0233(14) Uani 1 1 d . . .
C3A C 0.4895(5) 0.3214(4) 0.5996(3) 0.0237(17) Uani 1 1 d . . .
H3A H 0.5097 0.3155 0.5641 0.028 Uiso 1 1 calc R . .
F4A F 0.3211(3) 0.75018(19) 0.07608(18) 0.0299(10) Uani 1 1 d . . .
O4A O 0.5324(3) 0.4350(2) 0.4872(2) 0.0260(12) Uani 1 1 d . . .
N4A N 0.1684(5) 0.2618(3) 0.0944(3) 0.0372(17) Uani 1 1 d . . .
C4A C 0.5233(5) 0.2736(4) 0.6571(3) 0.0287(18) Uani 1 1 d . . .
H4A H 0.5673 0.2345 0.6620 0.034 Uiso 1 1 calc R . .
F5A F 0.4236(3) 0.66318(19) 0.13120(19) 0.0312(10) Uani 1 1 d . . .
O5A O 0.1896(3) 0.7215(2) 0.1657(2) 0.0209(11) Uani 1 1 d . . .
C5A C 0.4906(5) 0.2853(3) 0.7067(3) 0.0247(18) Uani 1 1 d . . .
H5A H 0.5135 0.2528 0.7461 0.030 Uiso 1 1 calc R . .
F6A F 0.3718(3) 0.7396(2) 0.15862(18) 0.0320(10) Uani 1 1 d . . .
C6A C 0.2954(5) 0.4597(3) 0.5224(3) 0.0222(17) Uani 1 1 d . . .
C7A C 0.2935(5) 0.5083(3) 0.4578(3) 0.0218(17) Uani 1 1 d . . .
C8A C 0.2191(5) 0.5544(3) 0.4207(3) 0.0219(17) Uani 1 1 d . . .
H8A H 0.1567 0.5558 0.4342 0.026 Uiso 1 1 calc R . .
C9A C 0.2402(5) 0.5979(3) 0.3635(3) 0.0218(17) Uani 1 1 d . . .
C10A C 0.1803(5) 0.6545(3) 0.3115(3) 0.0225(17) Uani 1 1 d . . .
H10A H 0.1163 0.6725 0.3229 0.027 Uiso 1 1 calc R . .
C11A C 0.1859(5) 0.6315(3) 0.2615(3) 0.0190(16) Uani 1 1 d . . .
H11A H 0.1736 0.5876 0.2793 0.023 Uiso 1 1 calc R . .
C12A C 0.1328(5) 0.6771(3) 0.2003(3) 0.0191(16) Uani 1 1 d . . .
C13A C 0.0373(5) 0.7176(3) 0.2058(3) 0.0262(18) Uani 1 1 d . . .
C14A C 0.1398(5) 0.6358(3) 0.1663(3) 0.0189(16) Uani 1 1 d . . .
H14A H 0.1308 0.5919 0.1951 0.023 Uiso 1 1 calc R . .
C15A C 0.0873(5) 0.6634(3) 0.1049(3) 0.0217(17) Uani 1 1 d . . .
H15A H 0.0190 0.6827 0.1053 0.026 Uiso 1 1 calc R . .
C16A C 0.1156(5) 0.6074(3) 0.0882(3) 0.0191(16) Uani 1 1 d . . .
C17A C 0.0677(5) 0.5644(4) 0.0925(3) 0.0259(18) Uani 1 1 d . . .
H17A H 0.0059 0.5664 0.1073 0.031 Uiso 1 1 calc R . .
C18A C 0.1158(5) 0.5178(3) 0.0737(3) 0.0230(17) Uani 1 1 d . . .
C19A C 0.0844(6) 0.4647(4) 0.0719(3) 0.0269(18) Uani 1 1 d . . .
C20A C 0.1684(5) 0.3168(4) 0.0949(4) 0.0312(19) Uani 1 1 d . . .
H20A H 0.1745 0.3160 0.1332 0.037 Uiso 1 1 calc R . .
C21A C 0.1598(5) 0.3755(4) 0.0427(3) 0.0275(19) Uani 1 1 d . . .
C22A C 0.1521(5) 0.3783(4) -0.0138(3) 0.0283(18) Uani 1 1 d . . .
H22A H 0.1477 0.4178 -0.0502 0.034 Uiso 1 1 calc R . .
C23A C 0.1511(5) 0.3217(4) -0.0156(4) 0.0320(19) Uani 1 1 d . . .
H23A H 0.1443 0.3213 -0.0533 0.038 Uiso 1 1 calc R . .
C24A C 0.1600(5) 0.2659(4) 0.0388(4) 0.037(2) Uani 1 1 d . . .
H24A H 0.1602 0.2272 0.0369 0.044 Uiso 1 1 calc R . .
C25A C 0.2359(5) 0.4608(4) 0.0338(3) 0.0241(18) Uani 1 1 d . . .
C26A C 0.2083(5) 0.5140(3) 0.0522(3) 0.0217(17) Uani 1 1 d . . .
C27A C 0.2566(5) 0.5566(3) 0.0507(3) 0.0204(17) Uani 1 1 d . . .
H27A H 0.3198 0.5533 0.0384 0.024 Uiso 1 1 calc R . .
C28A C 0.2082(5) 0.6038(3) 0.0681(3) 0.0206(17) Uani 1 1 d . . .
C29A C 0.2374(5) 0.6564(3) 0.0743(3) 0.0209(17) Uani 1 1 d . . .
H29A H 0.2924 0.6701 0.0497 0.025 Uiso 1 1 calc R . .
C30A C 0.2450(5) 0.6311(3) 0.1444(3) 0.0187(16) Uani 1 1 d . . .
H30A H 0.2831 0.5852 0.1640 0.022 Uiso 1 1 calc R . .
C31A C 0.2735(5) 0.6727(3) 0.1690(3) 0.0164(15) Uani 1 1 d . . .
C32A C 0.3476(5) 0.7063(3) 0.1342(3) 0.0226(17) Uani 1 1 d . . .
C33A C 0.2893(5) 0.6284(3) 0.2395(3) 0.0191(16) Uani 1 1 d . . .
H33A H 0.3234 0.5831 0.2477 0.023 Uiso 1 1 calc R . .
C34A C 0.3295(5) 0.6506(3) 0.2791(3) 0.0236(17) Uani 1 1 d . . .
H34A H 0.3882 0.6649 0.2640 0.028 Uiso 1 1 calc R . .
C35A C 0.3333(5) 0.5953(3) 0.3434(3) 0.0168(16) Uani 1 1 d . . .
C36A C 0.4066(5) 0.5474(3) 0.3788(3) 0.0182(16) Uani 1 1 d . . .
H36A H 0.4687 0.5437 0.3642 0.022 Uiso 1 1 calc R . .
C37A C 0.3847(5) 0.5051(3) 0.4368(3) 0.0187(16) Uani 1 1 d . . .
C38A C 0.4484(5) 0.4533(3) 0.4873(3) 0.0214(17) Uani 1 1 d . . .
C39A C 0.1442(5) 0.7089(3) 0.0579(3) 0.0236(17) Uani 1 1 d . . .
H39A H 0.1446 0.7454 0.0664 0.028 Uiso 1 1 calc R . .
H39B H 0.1243 0.7255 0.0152 0.028 Uiso 1 1 calc R . .
C40A C 0.2456(5) 0.7013(3) 0.2864(3) 0.0271(18) Uani 1 1 d . . .
H40A H 0.2238 0.7395 0.2470 0.033 Uiso 1 1 calc R . .
H40B H 0.2572 0.7154 0.3164 0.033 Uiso 1 1 calc R . .
F1B F 0.7721(3) 0.11917(19) 0.1928(2) 0.0334(11) Uani 1 1 d . . .
O1B O 0.7322(4) 0.4566(2) 0.2095(2) 0.0317(13) Uani 1 1 d . . .
N1B N 0.6055(4) 0.6430(3) 0.1941(3) 0.0202(14) Uani 1 1 d . . .
H1NB H 0.6002 0.6439 0.2297 0.024 Uiso 1 1 calc R . .
C1B C 0.6098(5) 0.5873(3) 0.1928(3) 0.0214(17) Uani 1 1 d . . .
H1B H 0.6066 0.5495 0.2296 0.026 Uiso 1 1 calc R . .
F2B F 0.7132(3) 0.1046(2) 0.28154(19) 0.0375(11) Uani 1 1 d . . .
O2B O 0.2492(3) 0.0497(2) 0.4729(2) 0.0300(12) Uani 1 1 d . . .
N2B N 0.6209(4) 0.5274(3) 0.1342(2) 0.0187(13) Uani 1 1 d . . .
C2B C 0.6188(5) 0.5853(3) 0.1372(3) 0.0172(16) Uani 1 1 d . . .
F3B F 0.6914(3) 0.04980(18) 0.23750(19) 0.0305(10) Uani 1 1 d . . .
O3B O 0.0536(4) 0.1864(2) 0.3081(2) 0.0298(12) Uani 1 1 d . . .
C3B C 0.6253(5) 0.6398(3) 0.0842(3) 0.0211(17) Uani 1 1 d . . .
H3B H 0.6336 0.6384 0.0459 0.025 Uiso 1 1 calc R . .
F4B F 0.4622(3) 0.17295(19) 0.06608(18) 0.0307(10) Uani 1 1 d . . .
O4B O 0.5032(3) 0.5686(2) 0.0620(2) 0.0234(12) Uani 1 1 d . . .
C4B C 0.6198(5) 0.6969(3) 0.0875(3) 0.0206(17) Uani 1 1 d . . .
H4B H 0.6234 0.7352 0.0514 0.025 Uiso 1 1 calc R . .
F5B F 0.3918(3) 0.27018(19) 0.05252(17) 0.0278(10) Uani 1 1 d . . .
O5B O 0.5939(3) 0.1626(2) 0.1417(2) 0.0207(11) Uani 1 1 d . . .
C5B C 0.6091(5) 0.6973(3) 0.1434(3) 0.0233(17) Uani 1 1 d . . .
H5B H 0.6042 0.7362 0.1461 0.028 Uiso 1 1 calc R . .
F6B F 0.5316(3) 0.24910(19) 0.01863(17) 0.0260(10) Uani 1 1 d . . .
C6B C 0.6781(5) 0.4659(3) 0.1716(3) 0.0193(16) Uani 1 1 d . . .
C7B C 0.6586(5) 0.4200(3) 0.1529(3) 0.0212(17) Uani 1 1 d . . .
C8B C 0.6995(5) 0.3540(3) 0.1729(3) 0.0210(17) Uani 1 1 d . . .
H8B H 0.7443 0.3303 0.2050 0.025 Uiso 1 1 calc R . .
C9B C 0.6715(5) 0.3253(3) 0.1435(3) 0.0188(16) Uani 1 1 d . . .
C10B C 0.6986(5) 0.2565(3) 0.1523(3) 0.0195(16) Uani 1 1 d . . .
H10B H 0.7590 0.2290 0.1738 0.023 Uiso 1 1 calc R . .
C11B C 0.6105(5) 0.2317(3) 0.1822(3) 0.0175(16) Uani 1 1 d . . .
H11B H 0.5890 0.2422 0.2173 0.021 Uiso 1 1 calc R . .
C12B C 0.6097(5) 0.1606(3) 0.1993(3) 0.0183(16) Uani 1 1 d . . .
C14B C 0.6966(5) 0.1084(3) 0.2277(3) 0.0250(18) Uani 1 1 d . . .
C15B C 0.5175(5) 0.1514(3) 0.2354(3) 0.0187(16) Uani 1 1 d . . .
H15B H 0.5061 0.1717 0.2640 0.022 Uiso 1 1 calc R . .
C16B C 0.4984(5) 0.0826(3) 0.2671(3) 0.0217(17) Uani 1 1 d . . .
H16B H 0.5486 0.0468 0.2951 0.026 Uiso 1 1 calc R . .
C17B C 0.4038(5) 0.0923(3) 0.2956(3) 0.0241(17) Uani 1 1 d . . .
C18B C 0.3735(5) 0.0763(3) 0.3557(3) 0.0221(17) Uani 1 1 d . . .
H18B H 0.4152 0.0526 0.3895 0.026 Uiso 1 1 calc R . .
C19B C 0.2794(5) 0.0969(3) 0.3627(3) 0.0231(17) Uani 1 1 d . . .
C20B C 0.2237(5) 0.0835(3) 0.4204(4) 0.0249(18) Uani 1 1 d . . .
N4B N 0.1308(4) 0.1177(3) 0.4012(3) 0.0228(14) Uani 1 1 d . . .
C21B C 0.0040(6) 0.1846(4) 0.4340(4) 0.034(2) Uani 1 1 d . . .
H21B H 0.0212 0.2218 0.4028 0.041 Uiso 1 1 calc R . .
C22B C 0.0540(5) 0.1241(3) 0.4403(3) 0.0227(17) Uani 1 1 d . . .
C23B C 0.0297(5) 0.0701(4) 0.4849(3) 0.0286(19) Uani 1 1 d . . .
H23B H 0.0635 0.0284 0.4891 0.034 Uiso 1 1 calc R . .
C24B C -0.0420(6) 0.0750(4) 0.5234(4) 0.034(2) Uani 1 1 d . . .
H24B H -0.0589 0.0379 0.5550 0.040 Uiso 1 1 calc R . .
C25B C -0.0889(6) 0.1368(6) 0.5140(4) 0.060(3) Uani 1 1 d . . .
H25B H -0.1400 0.1413 0.5399 0.072 Uiso 1 1 calc R . .
N3B N -0.0675(6) 0.1927(4) 0.4701(4) 0.060(2) Uani 1 1 d . . .
C26B C 0.1246(5) 0.1513(3) 0.3366(3) 0.0227(17) Uani 1 1 d . . .
C27B C 0.2176(5) 0.1355(3) 0.3134(3) 0.0196(16) Uani 1 1 d . . .
C28B C 0.2453(5) 0.1516(3) 0.2536(3) 0.0231(17) Uani 1 1 d . . .
H28B H 0.2029 0.1770 0.2202 0.028 Uiso 1 1 calc R . .
C29B C 0.3396(5) 0.1282(3) 0.2455(3) 0.0203(17) Uani 1 1 d . . .
C30B C 0.3957(5) 0.1377(3) 0.1885(3) 0.0237(17) Uani 1 1 d . . .
H30B H 0.3611 0.1472 0.1517 0.028 Uiso 1 1 calc R . .
C31B C 0.4451(5) 0.1893(3) 0.1814(3) 0.0184(16) Uani 1 1 d . . .
H31B H 0.3998 0.2263 0.1860 0.022 Uiso 1 1 calc R . .
C32B C 0.5099(5) 0.2146(3) 0.1256(3) 0.0181(16) Uani 1 1 d . . .
C33B C 0.4760(5) 0.2262(3) 0.0658(3) 0.0247(18) Uani 1 1 d . . .
C34B C 0.5367(5) 0.2703(3) 0.1287(3) 0.0185(16) Uani 1 1 d . . .
H34B H 0.4819 0.2980 0.1399 0.022 Uiso 1 1 calc R . .
C35B C 0.5913(5) 0.3130(3) 0.0750(3) 0.0193(16) Uani 1 1 d . . .
H35B H 0.5641 0.3321 0.0332 0.023 Uiso 1 1 calc R . .
C36B C 0.6047(5) 0.3608(3) 0.0956(3) 0.0208(17) Uani 1 1 d . . .
C37B C 0.5603(5) 0.4256(3) 0.0780(3) 0.0199(16) Uani 1 1 d . . .
H37B H 0.5125 0.4485 0.0479 0.024 Uiso 1 1 calc R . .
C38B C 0.5897(5) 0.4548(3) 0.1070(3) 0.0182(16) Uani 1 1 d . . .
C39B C 0.5623(5) 0.5241(3) 0.0958(3) 0.0195(16) Uani 1 1 d . . .
C40B C 0.4739(5) 0.0741(3) 0.2134(3) 0.0237(17) Uani 1 1 d . . .
H40E H 0.4507 0.0349 0.2266 0.028 Uiso 1 1 calc R . .
H40F H 0.5257 0.0743 0.1842 0.028 Uiso 1 1 calc R . .
C41B C 0.6912(5) 0.2685(3) 0.0848(3) 0.0211(17) Uani 1 1 d . . .
H41A H 0.7371 0.2912 0.0574 0.025 Uiso 1 1 calc R . .
H41B H 0.6950 0.2283 0.0815 0.025 Uiso 1 1 calc R . .
F1C F 0.1769(3) 0.25188(19) 0.69851(18) 0.0281(10) Uani 1 1 d . . .
O1C O 0.7188(3) 0.1992(2) 0.4525(2) 0.0285(12) Uani 1 1 d . . .
N1C N 0.8727(4) 0.1670(3) 0.3151(3) 0.0285(15) Uani 1 1 d . . .
H1NC H 0.8887 0.2029 0.2895 0.034 Uiso 1 1 calc R . .
C1C C 0.7993(5) 0.1708(3) 0.3514(3) 0.0243(17) Uani 1 1 d . . .
H1C H 0.7657 0.2117 0.3495 0.029 Uiso 1 1 calc R . .
F2C F 0.3160(3) 0.19183(19) 0.71098(18) 0.0329(11) Uani 1 1 d . . .
O2C O -0.0291(3) 0.5645(2) 0.3787(2) 0.0242(12) Uani 1 1 d . . .
N2C N 0.6960(4) 0.1193(3) 0.4306(3) 0.0220(14) Uani 1 1 d . . .
C2C C 0.7727(5) 0.1157(3) 0.3914(3) 0.0189(16) Uani 1 1 d . . .
F3C F 0.2877(3) 0.29151(19) 0.64313(18) 0.0293(10) Uani 1 1 d . . .
O3C O -0.1295(4) 0.4378(2) 0.3177(2) 0.0321(13) Uani 1 1 d . . .
N3C N -0.0949(4) 0.5165(3) 0.3359(3) 0.0202(14) Uani 1 1 d . . .
C3C C 0.8229(5) 0.0574(3) 0.3940(3) 0.0223(17) Uani 1 1 d . . .
H3C H 0.8064 0.0187 0.4224 0.027 Uiso 1 1 calc R . .
F4C F 0.0579(3) 0.11512(19) 0.63665(19) 0.0311(10) Uani 1 1 d . . .
O4C O 0.6207(3) 0.0529(2) 0.4179(2) 0.0238(11) Uani 1 1 d . . .
N4C N -0.1246(4) 0.6227(3) 0.1701(3) 0.0313(16) Uani 1 1 d . . .
C4C C 0.8978(5) 0.0547(3) 0.3554(3) 0.0248(18) Uani 1 1 d . . .
H4C H 0.9316 0.0145 0.3561 0.030 Uiso 1 1 calc R . .
F5C F 0.1353(3) 0.09668(18) 0.56457(18) 0.0270(10) Uani 1 1 d . . .
O5C O 0.1957(3) 0.1679(2) 0.6490(2) 0.0205(11) Uani 1 1 d . . .
C5C C 0.9224(5) 0.1109(4) 0.3164(3) 0.0268(18) Uani 1 1 d . . .
H5C H 0.9745 0.1099 0.2903 0.032 Uiso 1 1 calc R . .
F6C F 0.1937(3) 0.04937(18) 0.65584(18) 0.0283(10) Uani 1 1 d . . .
C6C C 0.6753(5) 0.1608(3) 0.4594(3) 0.0203(17) Uani 1 1 d . . .
C7C C 0.5936(5) 0.1463(3) 0.4977(3) 0.0191(16) Uani 1 1 d . . .
C8C C 0.5521(5) 0.1684(3) 0.5399(3) 0.0251(18) Uani 1 1 d . . .
H8C H 0.5725 0.1990 0.5462 0.030 Uiso 1 1 calc R . .
C9C C 0.4787(5) 0.1429(3) 0.5724(3) 0.0209(17) Uani 1 1 d . . .
C10C C 0.4151(5) 0.1561(3) 0.6204(3) 0.0221(17) Uani 1 1 d . . .
H10C H 0.4408 0.1722 0.6445 0.026 Uiso 1 1 calc R . .
C11C C 0.3231(5) 0.1998(3) 0.5853(3) 0.0182(16) Uani 1 1 d . . .
H11C H 0.3351 0.2375 0.5471 0.022 Uiso 1 1 calc R . .
C12C C 0.2369(5) 0.2221(3) 0.6190(3) 0.0210(17) Uani 1 1 d . . .
C13C C 0.2544(5) 0.2389(3) 0.6681(3) 0.0237(17) Uani 1 1 d . . .
C14C C 0.1661(5) 0.2741(3) 0.5686(3) 0.0218(17) Uani 1 1 d . . .
H14C H 0.1980 0.3037 0.5337 0.026 Uiso 1 1 calc R . .
C15C C 0.0737(5) 0.3136(3) 0.5844(3) 0.0229(17) Uani 1 1 d . . .
H15C H 0.0797 0.3346 0.6103 0.027 Uiso 1 1 calc R . .
C16C C 0.0290(5) 0.3575(3) 0.5234(3) 0.0228(17) Uani 1 1 d . . .
C17C C 0.0202(5) 0.4235(3) 0.4862(3) 0.0228(17) Uani 1 1 d . . .
H17C H 0.0430 0.4493 0.4984 0.027 Uiso 1 1 calc R . .
C18C C -0.0242(5) 0.4494(3) 0.4299(3) 0.0217(17) Uani 1 1 d . . .
C19C C -0.0472(5) 0.5171(3) 0.3813(3) 0.0199(16) Uani 1 1 d . . .
C20C C -0.0981(5) 0.5713(4) 0.2241(4) 0.0292(19) Uani 1 1 d . . .
H20C H -0.0578 0.5328 0.2244 0.035 Uiso 1 1 calc R . .
C21C C -0.1271(5) 0.5719(3) 0.2798(3) 0.0197(16) Uani 1 1 d . . .
C22C C -0.1853(5) 0.6268(3) 0.2805(3) 0.0186(16) Uani 1 1 d . . .
H22C H -0.2064 0.6281 0.3181 0.022 Uiso 1 1 calc R . .
C23C C -0.2125(5) 0.6804(3) 0.2252(3) 0.0251(18) Uani 1 1 d . . .
H23C H -0.2527 0.7194 0.2238 0.030 Uiso 1 1 calc R . .
C24C C -0.1799(5) 0.6761(4) 0.1714(3) 0.0282(18) Uani 1 1 d . . .
H24C H -0.1982 0.7134 0.1336 0.034 Uiso 1 1 calc R . .
C25C C -0.0976(5) 0.4529(3) 0.3498(3) 0.0195(16) Uani 1 1 d . . .
C26C C -0.0542(5) 0.4113(3) 0.4113(3) 0.0216(17) Uani 1 1 d . . .
C27C C -0.0429(5) 0.3453(3) 0.4470(3) 0.0228(17) Uani 1 1 d . . .
H27C H -0.0618 0.3192 0.4333 0.027 Uiso 1 1 calc R . .
C28C C -0.0027(5) 0.3198(3) 0.5038(3) 0.0215(17) Uani 1 1 d . . .
C29C C 0.0238(5) 0.2502(3) 0.5548(3) 0.0248(17) Uani 1 1 d . . .
H29C H -0.0121 0.2201 0.5562 0.030 Uiso 1 1 calc R . .
C30C C 0.1314(5) 0.2286(3) 0.5492(3) 0.0195(16) Uani 1 1 d . . .
H30C H 0.1497 0.2370 0.5062 0.023 Uiso 1 1 calc R . .
C31C C 0.1862(5) 0.1615(3) 0.5951(3) 0.0194(16) Uani 1 1 d . . .
C32C C 0.1438(5) 0.1055(3) 0.6133(3) 0.0231(17) Uani 1 1 d . . .
C33C C 0.2875(5) 0.1532(3) 0.5690(3) 0.0178(16) Uani 1 1 d . . .
H33C H 0.2865 0.1688 0.5237 0.021 Uiso 1 1 calc R . .
C34C C 0.3622(5) 0.0872(3) 0.6006(3) 0.0213(17) Uani 1 1 d . . .
H34C H 0.3434 0.0473 0.6083 0.026 Uiso 1 1 calc R . .
C35C C 0.4456(5) 0.1001(3) 0.5601(3) 0.0179(16) Uani 1 1 d . . .
C36C C 0.4858(5) 0.0799(3) 0.5167(3) 0.0209(17) Uani 1 1 d . . .
H36C H 0.4620 0.0523 0.5076 0.025 Uiso 1 1 calc R . .
C37C C 0.5626(5) 0.1018(3) 0.4870(3) 0.0197(16) Uani 1 1 d . . .
C38C C 0.6253(5) 0.0863(3) 0.4416(3) 0.0221(17) Uani 1 1 d . . .
C39C C 0.0135(5) 0.2647(3) 0.6103(3) 0.0282(18) Uani 1 1 d . . .
H39C H -0.0516 0.2844 0.6171 0.034 Uiso 1 1 calc R . .
H39D H 0.0399 0.2259 0.6483 0.034 Uiso 1 1 calc R . .
C40C C 0.3917(5) 0.0894(3) 0.6571(3) 0.0232(17) Uani 1 1 d . . .
H40C H 0.4465 0.0539 0.6784 0.028 Uiso 1 1 calc R . .
H40D H 0.3403 0.0902 0.6864 0.028 Uiso 1 1 calc R . .
N1P N 0.9371(5) 0.2307(4) 0.1795(4) 0.063(2) Uani 1 1 d DU . .
C1P C 0.9198(6) 0.3405(4) 0.0827(3) 0.039(2) Uani 1 1 d DU . .
H1PA H 0.9345 0.3720 0.0928 0.059 Uiso 1 1 calc R . .
H1PB H 0.8556 0.3563 0.0677 0.059 Uiso 1 1 calc R . .
H1PC H 0.9622 0.3348 0.0510 0.059 Uiso 1 1 calc R . .
C2P C 0.9300(6) 0.2791(4) 0.1368(4) 0.038(2) Uani 1 1 d DU . .
N1K N -0.119(3) 0.8307(12) 0.0210(14) 0.151(12) Uani 0.40 1 d PDU A 1
C1K C -0.018(3) 0.9004(16) 0.022(2) 0.183(14) Uani 0.40 1 d PDU A 1
H1K1 H 0.0460 0.8730 0.0305 0.275 Uiso 0.40 1 calc PR A 1
H1K2 H -0.0410 0.9100 0.0563 0.275 Uiso 0.40 1 calc PR A 1
H1K3 H -0.0184 0.9410 -0.0153 0.275 Uiso 0.40 1 calc PR A 1
C2K C -0.077(3) 0.8665(14) 0.0126(18) 0.157(13) Uani 0.40 1 d PDU A 1
N1Q N -0.1228(5) 0.2998(3) 0.2791(4) 0.049(2) Uani 1 1 d DU . .
C1Q C 0.0051(6) 0.3616(5) 0.2473(4) 0.055(2) Uani 1 1 d DU . .
H1QA H 0.0201 0.3675 0.2816 0.082 Uiso 1 1 calc R . .
H1QB H -0.0157 0.4040 0.2122 0.082 Uiso 1 1 calc R . .
H1QC H 0.0605 0.3359 0.2360 0.082 Uiso 1 1 calc R . .
C2Q C -0.0683(6) 0.3279(4) 0.2651(4) 0.0380(19) Uani 1 1 d DU . .
N1R N 0.8783(9) -0.0071(6) 0.6813(7) 0.098(5) Uani 0.75 1 d PDU B 2
C1R C 0.7033(12) 0.0466(11) 0.6735(12) 0.087(6) Uani 0.75 1 d PDU B 2
H1RA H 0.6738 0.0432 0.6421 0.130 Uiso 0.75 1 calc PR B 2
H1RB H 0.6923 0.0924 0.6640 0.130 Uiso 0.75 1 calc PR B 2
H1RC H 0.6768 0.0235 0.7136 0.130 Uiso 0.75 1 calc PR B 2
C2R C 0.8021(9) 0.0181(6) 0.6748(7) 0.067(4) Uani 0.75 1 d PDU B 2
N1R' N 0.736(3) 0.050(2) 0.637(2) 0.084(8) Uani 0.25 1 d PDU C 3
C1R' C 0.628(3) 0.0882(19) 0.711(2) 0.083(9) Uani 0.25 1 d PDU C 3
H1R1 H 0.5670 0.1122 0.6913 0.125 Uiso 0.25 1 calc PR C 3
H1R2 H 0.6561 0.1174 0.7166 0.125 Uiso 0.25 1 calc PR C 3
H1R3 H 0.6209 0.0524 0.7506 0.125 Uiso 0.25 1 calc PR C 3
C2R' C 0.688(5) 0.062(4) 0.672(3) 0.085(9) Uani 0.25 1 d PDU C 3
N1V N 0.6900(14) 0.1406(12) 0.7527(11) 0.088(7) Uani 0.50 1 d PDU D 4
C1V C 0.8622(13) 0.1329(11) 0.7172(13) 0.075(6) Uani 0.50 1 d PDU D 4
H1V1 H 0.9059 0.1048 0.7514 0.113 Uiso 0.50 1 calc PR D 4
H1V2 H 0.8724 0.1765 0.6973 0.113 Uiso 0.50 1 calc PR D 4
H1V3 H 0.8722 0.1151 0.6875 0.113 Uiso 0.50 1 calc PR D 4
C2V C 0.7665(14) 0.1360(11) 0.7401(11) 0.077(6) Uani 0.50 1 d PDU D 4
N1V' N 0.339(3) 0.855(2) 0.2196(16) 0.094(12) Uani 0.30 1 d PDU E 5
C1V' C 0.256(3) 0.9008(16) 0.1159(16) 0.109(13) Uani 0.30 1 d PDU E 5
H1V4 H 0.2234 0.8691 0.1193 0.163 Uiso 0.30 1 calc PR E 5
H1V5 H 0.3010 0.9069 0.0826 0.163 Uiso 0.30 1 calc PR E 5
H1V6 H 0.2106 0.9423 0.1074 0.163 Uiso 0.30 1 calc PR E 5
C2V' C 0.304(3) 0.8774(18) 0.1733(17) 0.100(12) Uani 0.30 1 d PDU E 5
N1VR N 0.933(3) 0.003(2) 0.727(2) 0.112(10) Uani 0.25 1 d PDU F 6
C1VR C 0.893(4) 0.114(2) 0.728(3) 0.101(10) Uani 0.25 1 d PDU F 6
H1VX H 0.8636 0.1065 0.7680 0.152 Uiso 0.25 1 calc PR F 6
H1VY H 0.8512 0.1488 0.6955 0.152 Uiso 0.25 1 calc PR F 6
H1VZ H 0.9514 0.1253 0.7262 0.152 Uiso 0.25 1 calc PR F 6
C2VR C 0.912(3) 0.054(2) 0.721(3) 0.104(10) Uani 0.25 1 d PDU F 6
N1S N 0.4147(9) 0.1654(4) 0.8459(5) 0.079(3) Uani 0.85 1 d PDU G 7
C1S C 0.4837(14) 0.0715(6) 0.8163(8) 0.120(6) Uani 0.85 1 d PDU G 7
H1SA H 0.4354 0.0495 0.8206 0.180 Uiso 0.85 1 calc PR G 7
H1SB H 0.5365 0.0405 0.8429 0.180 Uiso 0.85 1 calc PR G 7
H1SC H 0.5044 0.0894 0.7737 0.180 Uiso 0.85 1 calc PR G 7
C2S C 0.4463(11) 0.1241(5) 0.8338(6) 0.081(4) Uani 0.85 1 d PDU G 7
N1T N 0.7352(7) 0.2171(4) 0.5906(5) 0.081(3) Uani 1 1 d DU . .
C1T C 0.7326(7) 0.3374(5) 0.5217(5) 0.070(3) Uani 1 1 d DU . .
H1T1 H 0.6883 0.3642 0.5384 0.105 Uiso 1 1 calc R . .
H1T2 H 0.7136 0.3501 0.4800 0.105 Uiso 1 1 calc R . .
H1T3 H 0.7947 0.3437 0.5208 0.105 Uiso 1 1 calc R . .
C2T C 0.7343(6) 0.2694(4) 0.5600(4) 0.048(2) Uani 1 1 d DU . .
N1U N 0.2788(10) 0.0434(6) 0.1577(8) 0.101(5) Uani 0.75 1 d PDU . .
C1U C 0.1088(11) 0.1077(7) 0.1558(8) 0.094(5) Uani 0.75 1 d PDU . .
H1UA H 0.1085 0.1499 0.1530 0.141 Uiso 0.75 1 calc PR . .
H1UB H 0.0772 0.0840 0.1934 0.141 Uiso 0.75 1 calc PR . .
H1UC H 0.0763 0.1144 0.1203 0.141 Uiso 0.75 1 calc PR . .
C2U C 0.2039(11) 0.0706(7) 0.1571(8) 0.078(4) Uani 0.75 1 d PDU . .
N1X N 0.6340(5) 0.4804(3) 0.3392(3) 0.0369(17) Uani 1 1 d DU . .
C1X C 0.6861(6) 0.3621(3) 0.3548(4) 0.040(2) Uani 1 1 d DU . .
H1X1 H 0.6689 0.3602 0.3187 0.060 Uiso 1 1 calc R . .
H1X2 H 0.6557 0.3348 0.3910 0.060 Uiso 1 1 calc R . .
H1X3 H 0.7537 0.3465 0.3606 0.060 Uiso 1 1 calc R . .
C2X C 0.6565(5) 0.4287(3) 0.3463(3) 0.0275(17) Uani 1 1 d DU . .
N1Y N 0.295(2) 0.0442(17) 0.8226(16) 0.180(12) Uani 0.50 1 d PDU H 8
C1Y C 0.120(2) 0.075(2) 0.7992(17) 0.198(15) Uani 0.50 1 d PDU H 8
H1Y1 H 0.0805 0.1115 0.8057 0.296 Uiso 0.50 1 calc PR H 8
H1Y2 H 0.1000 0.0355 0.8260 0.296 Uiso 0.50 1 calc PR H 8
H1Y3 H 0.1152 0.0842 0.7564 0.296 Uiso 0.50 1 calc PR H 8
C2Y C 0.217(2) 0.066(2) 0.813(2) 0.205(13) Uani 0.50 1 d PDU H 8
N1Z N 0.715(4) 0.836(2) 0.034(2) 0.173(16) Uani 0.25 1 d PDU I 9
C1Z C 0.563(4) 0.923(2) -0.012(3) 0.165(16) Uani 0.25 1 d PDU I 9
H1Z1 H 0.5697 0.9534 -0.0549 0.247 Uiso 0.25 1 calc PR I 9
H1Z2 H 0.5383 0.9471 0.0118 0.247 Uiso 0.25 1 calc PR I 9
H1Z3 H 0.5191 0.8981 -0.0100 0.247 Uiso 0.25 1 calc PR I 9
C2Z C 0.653(4) 0.879(3) 0.013(4) 0.170(15) Uani 0.25 1 d PDU I 9
N1Z' N 0.668(5) 0.895(2) -0.005(3) 0.171(15) Uani 0.25 1 d PDU J 10
C1Z' C 0.578(5) 1.002(2) -0.004(3) 0.180(19) Uani 0.25 1 d PDU J 10
H1ZA H 0.6070 1.0387 -0.0211 0.269 Uiso 0.25 1 calc PR J 10
H1ZB H 0.5590 0.9924 0.0379 0.269 Uiso 0.25 1 calc PR J 10
H1ZC H 0.5230 1.0140 -0.0292 0.269 Uiso 0.25 1 calc PR J 10
C2Z' C 0.644(5) 0.945(2) -0.006(3) 0.174(15) Uani 0.25 1 d PDU J 10
N1M N 0.689(3) 0.0961(16) 0.0513(13) 0.110(12) Uani 0.30 1 d PDU K 11
C1M C 0.843(3) 0.024(3) 0.042(2) 0.184(19) Uani 0.30 1 d PDU K 11
H1MA H 0.8388 0.0236 0.0028 0.276 Uiso 0.30 1 calc PR K 11
H1MB H 0.8462 -0.0200 0.0753 0.276 Uiso 0.30 1 calc PR K 11
H1MC H 0.8994 0.0365 0.0429 0.276 Uiso 0.30 1 calc PR K 11
C2M C 0.762(3) 0.069(2) 0.050(2) 0.152(15) Uani 0.30 1 d PDU K 11

loop_
_atom_site_aniso_label
_atom_site_aniso_U_11
_atom_site_aniso_U_22
_atom_site_aniso_U_33
_atom_site_aniso_U_23
_atom_site_aniso_U_13
_atom_site_aniso_U_12
Mo1C 0.0274(4) 0.0242(4) 0.0251(4) -0.0130(3) -0.0075(3) 0.0036(3)
O1M 0.038(3) 0.033(3) 0.038(3) -0.019(3) -0.011(3) 0.009(3)
Mo2C 0.0207(4) 0.0256(4) 0.0392(4) -0.0183(3) 0.0090(3) -0.0064(3)
O2M 0.023(3) 0.035(3) 0.056(4) -0.023(3) 0.010(3) -0.001(3)
Mo3C 0.0407(5) 0.0249(4) 0.0268(4) -0.0134(3) 0.0042(3) -0.0175(3)
O3M 0.065(4) 0.034(3) 0.032(3) -0.016(3) 0.010(3) -0.030(3)
Mo4C 0.0209(4) 0.0240(4) 0.0250(4) -0.0095(3) 0.0048(3) -0.0086(3)
O4M 0.034(3) 0.035(3) 0.035(3) -0.014(3) 0.009(3) -0.019(3)
Mo5C 0.0441(5) 0.0301(4) 0.0198(4) -0.0156(3) 0.0034(3) -0.0174(3)
O5M 0.062(4) 0.039(3) 0.030(3) -0.021(3) 0.004(3) -0.023(3)
Mo6C 0.0267(4) 0.0290(4) 0.0203(4) -0.0136(3) -0.0052(3) -0.0019(3)
O6M 0.037(3) 0.043(3) 0.029(3) -0.019(3) -0.011(3) -0.005(3)
O7M 0.018(3) 0.025(3) 0.020(2) -0.013(2) 0.003(2) -0.009(2)
O8M 0.025(3) 0.029(3) 0.018(3) -0.007(2) 0.002(2) -0.005(2)
O9M 0.052(4) 0.024(3) 0.019(3) -0.010(2) 0.009(2) -0.019(3)
O10M 0.036(3) 0.029(3) 0.029(3) -0.016(3) 0.002(2) -0.020(3)
O11M 0.037(3) 0.031(3) 0.033(3) -0.020(3) -0.001(2) -0.014(3)
O12M 0.021(3) 0.027(3) 0.031(3) -0.012(3) -0.005(2) 0.002(2)
O13M 0.037(3) 0.033(3) 0.025(3) -0.012(3) -0.011(2) -0.007(3)
O14M 0.038(3) 0.029(3) 0.034(3) -0.024(3) 0.014(3) -0.014(3)
O15M 0.030(3) 0.034(3) 0.024(3) -0.019(3) -0.003(2) 0.001(2)
O16M 0.026(3) 0.020(3) 0.035(3) -0.015(2) 0.008(2) -0.007(2)
O17M 0.052(4) 0.023(3) 0.028(3) -0.015(3) -0.005(3) -0.002(3)
O18M 0.024(3) 0.039(3) 0.040(3) -0.021(3) 0.012(2) -0.015(3)
O19M 0.017(3) 0.039(3) 0.030(3) -0.017(3) 0.002(2) -0.006(2)
F1A 0.027(2) 0.031(2) 0.032(3) -0.016(2) -0.005(2) 0.006(2)
O1A 0.021(3) 0.037(3) 0.020(3) -0.009(2) 0.005(2) -0.004(2)
N1A 0.027(4) 0.030(4) 0.020(4) -0.014(3) -0.002(3) -0.011(3)
C1A 0.017(4) 0.021(4) 0.026(4) -0.014(4) 0.000(3) -0.005(3)
F2A 0.029(2) 0.027(2) 0.038(3) -0.022(2) -0.001(2) 0.002(2)
O2A 0.023(3) 0.042(3) 0.044(3) -0.026(3) 0.008(3) -0.016(3)
N2A 0.015(3) 0.027(3) 0.019(3) -0.014(3) 0.003(3) -0.007(3)
C2A 0.022(4) 0.024(4) 0.022(4) -0.010(4) 0.001(3) -0.015(3)
F3A 0.019(2) 0.036(3) 0.035(3) -0.015(2) 0.0089(19) -0.009(2)
O3A 0.027(3) 0.032(3) 0.023(3) -0.015(3) 0.006(2) -0.006(2)
N3A 0.025(4) 0.028(4) 0.019(3) -0.012(3) 0.002(3) -0.006(3)
C3A 0.021(4) 0.038(5) 0.021(4) -0.021(4) 0.003(3) -0.008(4)
F4A 0.033(3) 0.033(2) 0.022(2) -0.007(2) 0.0059(19) -0.017(2)
O4A 0.015(3) 0.034(3) 0.028(3) -0.015(3) 0.001(2) -0.005(2)
N4A 0.042(4) 0.028(4) 0.041(4) -0.016(3) -0.007(3) -0.007(3)
C4A 0.020(4) 0.036(5) 0.030(5) -0.018(4) 0.001(3) -0.002(4)
F5A 0.024(2) 0.029(2) 0.040(3) -0.015(2) 0.006(2) -0.009(2)
O5A 0.019(3) 0.018(3) 0.023(3) -0.007(2) 0.002(2) -0.006(2)
C5A 0.028(5) 0.023(4) 0.024(4) -0.007(4) -0.005(3) -0.010(4)
F6A 0.042(3) 0.036(3) 0.028(2) -0.017(2) 0.005(2) -0.023(2)
C6A 0.020(4) 0.023(4) 0.026(4) -0.013(4) -0.002(4) -0.005(3)
C7A 0.023(4) 0.031(4) 0.020(4) -0.016(4) 0.002(3) -0.013(4)
C8A 0.022(4) 0.028(4) 0.020(4) -0.014(4) 0.006(3) -0.011(4)
C9A 0.026(4) 0.032(4) 0.020(4) -0.023(4) 0.003(3) -0.009(4)
C10A 0.023(4) 0.023(4) 0.023(4) -0.014(3) -0.003(3) 0.001(3)
C11A 0.023(4) 0.017(4) 0.022(4) -0.014(3) 0.003(3) -0.003(3)
C12A 0.013(4) 0.022(4) 0.021(4) -0.008(3) 0.006(3) -0.006(3)
C13A 0.028(5) 0.025(4) 0.024(4) -0.010(4) -0.003(4) -0.005(4)
C14A 0.018(4) 0.024(4) 0.016(4) -0.011(3) 0.005(3) -0.007(3)
C15A 0.019(4) 0.026(4) 0.021(4) -0.012(3) 0.005(3) -0.008(3)
C16A 0.026(4) 0.017(4) 0.012(4) -0.005(3) -0.002(3) -0.004(3)
C17A 0.017(4) 0.043(5) 0.019(4) -0.015(4) 0.003(3) -0.009(4)
C18A 0.021(4) 0.029(4) 0.015(4) -0.008(3) -0.005(3) -0.002(3)
C19A 0.033(5) 0.034(5) 0.021(4) -0.016(4) 0.001(4) -0.012(4)
C20A 0.036(5) 0.032(5) 0.028(5) -0.014(4) -0.004(4) -0.008(4)
C21A 0.014(4) 0.049(5) 0.022(4) -0.017(4) -0.003(3) -0.009(4)
C22A 0.028(5) 0.033(5) 0.023(4) -0.014(4) 0.003(3) -0.005(4)
C23A 0.034(5) 0.036(5) 0.035(5) -0.026(4) 0.004(4) -0.007(4)
C24A 0.031(5) 0.036(5) 0.058(6) -0.033(5) 0.009(4) -0.011(4)
C25A 0.026(5) 0.031(4) 0.016(4) -0.009(4) -0.004(3) -0.007(4)
C26A 0.025(4) 0.030(4) 0.011(4) -0.011(3) 0.003(3) -0.006(4)
C27A 0.018(4) 0.027(4) 0.015(4) -0.008(3) 0.002(3) -0.006(3)
C28A 0.019(4) 0.032(4) 0.010(4) -0.006(3) 0.002(3) -0.011(3)
C29A 0.022(4) 0.026(4) 0.018(4) -0.011(3) 0.006(3) -0.010(3)
C30A 0.016(4) 0.020(4) 0.017(4) -0.006(3) 0.000(3) -0.003(3)
C31A 0.014(4) 0.014(4) 0.019(4) -0.007(3) 0.000(3) -0.001(3)
C32A 0.029(5) 0.021(4) 0.022(4) -0.013(4) 0.001(3) -0.006(4)
C33A 0.019(4) 0.019(4) 0.020(4) -0.010(3) 0.004(3) -0.006(3)
C34A 0.023(4) 0.029(4) 0.023(4) -0.015(4) -0.001(3) -0.007(3)
C35A 0.022(4) 0.018(4) 0.018(4) -0.014(3) -0.001(3) -0.005(3)
C36A 0.019(4) 0.023(4) 0.020(4) -0.014(3) 0.004(3) -0.009(3)
C37A 0.020(4) 0.025(4) 0.021(4) -0.019(4) 0.002(3) -0.007(3)
C38A 0.026(5) 0.030(4) 0.022(4) -0.020(4) -0.001(3) -0.011(4)
C39A 0.028(4) 0.028(4) 0.017(4) -0.014(3) -0.004(3) -0.002(4)
C40A 0.034(5) 0.027(4) 0.024(4) -0.015(4) -0.002(3) -0.007(4)
F1B 0.023(2) 0.027(2) 0.043(3) -0.014(2) 0.003(2) 0.001(2)
O1B 0.035(3) 0.028(3) 0.032(3) -0.014(3) -0.015(3) 0.001(3)
N1B 0.021(3) 0.027(4) 0.014(3) -0.011(3) 0.000(3) -0.003(3)
C1B 0.016(4) 0.021(4) 0.025(4) -0.008(3) -0.002(3) -0.003(3)
F2B 0.040(3) 0.038(3) 0.028(3) -0.016(2) -0.014(2) 0.009(2)
O2B 0.032(3) 0.029(3) 0.020(3) -0.004(3) 0.001(2) -0.007(3)
N2B 0.017(3) 0.018(3) 0.021(3) -0.010(3) -0.005(3) 0.001(3)
C2B 0.020(4) 0.017(4) 0.017(4) -0.008(3) -0.003(3) -0.005(3)
F3B 0.031(3) 0.016(2) 0.039(3) -0.012(2) -0.003(2) 0.0035(19)
O3B 0.020(3) 0.036(3) 0.031(3) -0.015(3) -0.005(3) -0.003(3)
C3B 0.016(4) 0.030(4) 0.019(4) -0.013(4) -0.002(3) -0.004(3)
F4B 0.047(3) 0.028(2) 0.026(2) -0.015(2) 0.001(2) -0.017(2)
O4B 0.022(3) 0.018(3) 0.023(3) -0.005(2) -0.004(2) -0.002(2)
C4B 0.020(4) 0.020(4) 0.017(4) -0.004(3) -0.003(3) -0.004(3)
F5B 0.026(2) 0.036(3) 0.018(2) -0.012(2) -0.0042(18) -0.003(2)
O5B 0.023(3) 0.019(3) 0.020(3) -0.010(2) -0.004(2) 0.000(2)
C5B 0.022(4) 0.026(4) 0.024(4) -0.012(4) -0.006(3) -0.002(3)
F6B 0.031(2) 0.034(2) 0.019(2) -0.015(2) 0.0040(19) -0.011(2)
C6B 0.024(4) 0.019(4) 0.015(4) -0.008(3) 0.001(3) -0.005(3)
C7B 0.025(4) 0.028(4) 0.012(4) -0.010(3) 0.001(3) -0.008(4)
C8B 0.014(4) 0.022(4) 0.019(4) -0.006(3) -0.002(3) 0.003(3)
C9B 0.017(4) 0.021(4) 0.017(4) -0.009(3) 0.006(3) -0.006(3)
C10B 0.017(4) 0.021(4) 0.020(4) -0.010(3) -0.001(3) -0.003(3)
C11B 0.022(4) 0.015(4) 0.015(4) -0.010(3) 0.002(3) 0.001(3)
C12B 0.026(4) 0.015(4) 0.015(4) -0.009(3) 0.001(3) -0.003(3)
C14B 0.025(5) 0.022(4) 0.020(4) -0.008(3) -0.002(3) 0.003(3)
C15B 0.025(4) 0.014(4) 0.015(4) -0.007(3) 0.000(3) -0.002(3)
C16B 0.024(4) 0.016(4) 0.019(4) -0.003(3) 0.003(3) -0.005(3)
C17B 0.029(5) 0.016(4) 0.029(4) -0.010(3) 0.000(4) -0.008(3)
C18B 0.028(5) 0.016(4) 0.015(4) 0.001(3) -0.004(3) -0.007(3)
C19B 0.018(4) 0.029(4) 0.022(4) -0.008(4) 0.000(3) -0.011(3)
C20B 0.030(5) 0.017(4) 0.030(5) -0.011(4) -0.001(4) -0.009(4)
N4B 0.022(4) 0.025(3) 0.024(4) -0.013(3) 0.001(3) -0.007(3)
C21B 0.035(5) 0.039(5) 0.030(5) -0.021(4) 0.004(4) -0.002(4)
C22B 0.017(4) 0.030(4) 0.024(4) -0.014(4) -0.002(3) -0.006(3)
C23B 0.034(5) 0.026(4) 0.035(5) -0.019(4) -0.001(4) -0.012(4)
C24B 0.024(5) 0.056(6) 0.026(5) -0.017(4) 0.004(4) -0.023(5)
C25B 0.015(5) 0.136(11) 0.038(6) -0.053(7) 0.001(4) -0.009(6)
N3B 0.054(6) 0.079(6) 0.043(5) -0.033(5) -0.005(4) 0.004(5)
C26B 0.028(5) 0.021(4) 0.024(4) -0.009(4) -0.002(4) -0.014(4)
C27B 0.022(4) 0.017(4) 0.022(4) -0.010(3) 0.004(3) -0.007(3)
C28B 0.024(5) 0.024(4) 0.022(4) -0.007(3) -0.005(3) -0.011(3)
C29B 0.027(5) 0.016(4) 0.018(4) -0.006(3) -0.003(3) -0.008(3)
C30B 0.025(4) 0.025(4) 0.023(4) -0.010(4) -0.003(3) -0.009(3)
C31B 0.018(4) 0.023(4) 0.016(4) -0.009(3) 0.001(3) -0.008(3)
C32B 0.024(4) 0.013(4) 0.017(4) -0.009(3) -0.002(3) 0.001(3)
C33B 0.031(5) 0.018(4) 0.022(4) -0.007(3) 0.001(4) -0.005(4)
C34B 0.022(4) 0.018(4) 0.015(4) -0.008(3) -0.001(3) -0.002(3)
C35B 0.026(4) 0.014(4) 0.017(4) -0.004(3) -0.001(3) -0.008(3)
C36B 0.026(4) 0.024(4) 0.011(4) -0.006(3) 0.007(3) -0.012(4)
C37B 0.018(4) 0.026(4) 0.013(4) -0.005(3) -0.004(3) -0.005(3)
C38B 0.023(4) 0.019(4) 0.010(4) -0.006(3) 0.005(3) -0.007(3)
C39B 0.022(4) 0.023(4) 0.017(4) -0.010(4) 0.005(3) -0.011(4)
C40B 0.032(5) 0.011(4) 0.025(4) -0.006(3) 0.003(3) -0.006(3)
C41B 0.025(4) 0.021(4) 0.018(4) -0.011(3) 0.001(3) -0.004(3)
F1C 0.034(3) 0.031(2) 0.029(2) -0.022(2) 0.005(2) -0.009(2)
O1C 0.027(3) 0.024(3) 0.040(3) -0.017(3) -0.002(2) -0.010(3)
N1C 0.029(4) 0.018(3) 0.036(4) -0.005(3) 0.000(3) -0.013(3)
C1C 0.018(4) 0.024(4) 0.027(4) -0.008(4) -0.004(3) -0.002(3)
F2C 0.041(3) 0.030(2) 0.028(2) -0.018(2) -0.010(2) 0.003(2)
O2C 0.027(3) 0.023(3) 0.027(3) -0.016(2) 0.002(2) -0.004(2)
N2C 0.017(3) 0.021(3) 0.029(3) -0.011(3) -0.001(3) -0.006(3)
C2C 0.014(4) 0.019(4) 0.021(4) -0.007(3) -0.005(3) 0.001(3)
F3C 0.036(3) 0.031(2) 0.030(2) -0.021(2) 0.002(2) -0.012(2)
O3C 0.029(3) 0.034(3) 0.042(3) -0.023(3) -0.007(3) -0.007(3)
N3C 0.019(3) 0.021(3) 0.019(3) -0.010(3) -0.001(3) -0.001(3)
C3C 0.021(4) 0.017(4) 0.026(4) -0.005(3) -0.008(3) -0.005(3)
F4C 0.030(3) 0.025(2) 0.041(3) -0.017(2) 0.013(2) -0.012(2)
O4C 0.026(3) 0.021(3) 0.030(3) -0.017(3) 0.003(2) -0.005(2)
N4C 0.029(4) 0.035(4) 0.028(4) -0.013(3) -0.001(3) -0.006(3)
C4C 0.025(4) 0.021(4) 0.035(5) -0.019(4) -0.002(4) -0.001(3)
F5C 0.036(3) 0.023(2) 0.029(2) -0.015(2) -0.0001(19) -0.012(2)
O5C 0.032(3) 0.016(3) 0.019(3) -0.010(2) 0.003(2) -0.011(2)
C5C 0.022(4) 0.032(5) 0.029(4) -0.014(4) 0.004(3) -0.012(4)
F6C 0.035(3) 0.015(2) 0.029(2) -0.004(2) -0.005(2) -0.006(2)
C6C 0.020(4) 0.012(4) 0.026(4) -0.007(3) -0.008(3) 0.002(3)
C7C 0.020(4) 0.012(4) 0.024(4) -0.009(3) -0.004(3) 0.002(3)
C8C 0.023(4) 0.026(4) 0.027(4) -0.011(4) -0.009(3) -0.005(4)
C9C 0.022(4) 0.020(4) 0.024(4) -0.014(3) -0.002(3) -0.002(3)
C10C 0.033(5) 0.012(4) 0.025(4) -0.012(3) -0.004(3) -0.004(3)
C11C 0.025(4) 0.012(4) 0.021(4) -0.011(3) -0.004(3) -0.003(3)
C12C 0.028(4) 0.021(4) 0.018(4) -0.010(3) -0.001(3) -0.010(3)
C13C 0.028(5) 0.020(4) 0.026(4) -0.013(4) 0.007(4) -0.009(4)
C14C 0.028(4) 0.020(4) 0.021(4) -0.013(3) 0.003(3) -0.004(3)
C15C 0.029(4) 0.019(4) 0.027(4) -0.017(4) 0.000(3) -0.002(3)
C16C 0.023(4) 0.020(4) 0.024(4) -0.014(4) 0.004(3) 0.001(3)
C17C 0.024(4) 0.017(4) 0.032(4) -0.020(4) 0.002(3) 0.002(3)
C18C 0.017(4) 0.025(4) 0.025(4) -0.017(4) 0.006(3) -0.001(3)
C19C 0.017(4) 0.019(4) 0.025(4) -0.014(4) 0.002(3) -0.001(3)
C20C 0.030(5) 0.021(4) 0.036(5) -0.017(4) 0.000(4) 0.000(4)
C21C 0.017(4) 0.025(4) 0.021(4) -0.015(4) 0.001(3) -0.003(3)
C22C 0.019(4) 0.023(4) 0.021(4) -0.015(4) 0.002(3) -0.007(3)
C23C 0.020(4) 0.023(4) 0.034(5) -0.014(4) -0.003(3) -0.004(3)
C24C 0.022(4) 0.034(5) 0.027(4) -0.012(4) -0.009(3) -0.005(4)
C25C 0.014(4) 0.014(4) 0.034(4) -0.013(4) 0.004(3) -0.006(3)
C26C 0.014(4) 0.022(4) 0.029(4) -0.013(4) 0.001(3) -0.002(3)
C27C 0.021(4) 0.026(4) 0.033(5) -0.023(4) 0.003(3) -0.005(3)
C28C 0.017(4) 0.017(4) 0.034(5) -0.017(4) 0.005(3) -0.002(3)
C29C 0.023(4) 0.024(4) 0.030(4) -0.015(4) 0.004(3) -0.007(3)
C30C 0.026(4) 0.017(4) 0.021(4) -0.012(3) 0.003(3) -0.008(3)
C31C 0.029(4) 0.016(4) 0.019(4) -0.011(3) 0.004(3) -0.009(3)
C32C 0.021(4) 0.027(4) 0.020(4) -0.010(4) 0.002(3) -0.007(4)
C33C 0.021(4) 0.013(4) 0.017(4) -0.007(3) -0.002(3) 0.000(3)
C34C 0.032(5) 0.009(4) 0.021(4) -0.004(3) 0.001(3) -0.006(3)
C35C 0.021(4) 0.004(3) 0.024(4) -0.004(3) -0.007(3) 0.004(3)
C36C 0.022(4) 0.018(4) 0.026(4) -0.011(3) -0.005(3) -0.005(3)
C37C 0.021(4) 0.008(4) 0.029(4) -0.009(3) -0.008(3) 0.004(3)
C38C 0.021(4) 0.014(4) 0.027(4) -0.007(4) -0.006(3) 0.000(3)
C39C 0.032(5) 0.023(4) 0.030(4) -0.016(4) 0.009(4) -0.005(4)
C40C 0.029(4) 0.017(4) 0.023(4) -0.009(3) -0.004(3) -0.003(3)
N1P 0.040(5) 0.070(5) 0.050(5) 0.005(3) -0.007(4) -0.022(4)
C1P 0.033(5) 0.045(4) 0.039(4) -0.014(3) -0.005(4) -0.014(4)
C2P 0.031(5) 0.049(4) 0.033(4) -0.015(3) 0.000(4) -0.014(4)
N1K 0.30(3) 0.031(14) 0.106(18) -0.016(14) -0.10(2) 0.003(17)
C1K 0.30(4) 0.051(18) 0.15(2) 0.016(18) -0.08(3) -0.042(19)
C2K 0.30(4) 0.018(14) 0.122(18) -0.013(15) -0.08(2) 0.002(17)
N1Q 0.039(4) 0.024(4) 0.074(5) -0.012(4) -0.022(4) 0.000(3)
C1Q 0.064(6) 0.062(6) 0.058(6) -0.040(5) 0.026(5) -0.033(5)
C2Q 0.042(5) 0.036(5) 0.049(5) -0.030(4) -0.004(4) -0.007(3)
N1R 0.067(7) 0.064(8) 0.127(11) -0.024(8) 0.031(8) -0.007(7)
C1R 0.063(6) 0.048(12) 0.116(11) -0.004(9) -0.027(9) -0.011(7)
C2R 0.067(7) 0.039(8) 0.086(9) -0.021(7) 0.008(8) -0.015(6)
N1R' 0.059(13) 0.044(13) 0.116(15) 0.002(12) -0.020(11) -0.024(11)
C1R' 0.08(2) 0.035(17) 0.12(2) -0.010(15) -0.032(16) -0.023(16)
C2R' 0.073(15) 0.042(15) 0.115(15) -0.005(12) -0.028(12) -0.019(12)
N1V 0.071(10) 0.061(12) 0.103(15) -0.012(12) -0.014(12) -0.012(13)
C1V 0.051(10) 0.048(11) 0.115(14) -0.040(11) -0.036(11) 0.028(10)
C2V 0.064(10) 0.050(10) 0.106(13) -0.026(10) -0.024(12) -0.002(11)
N1V' 0.12(3) 0.044(18) 0.07(2) -0.017(18) 0.032(19) 0.019(18)
C1V' 0.17(3) 0.027(16) 0.070(19) -0.014(17) 0.02(2) 0.045(18)
C2V' 0.14(3) 0.035(16) 0.073(19) -0.016(17) 0.02(2) 0.025(17)
N1VR 0.071(15) 0.089(14) 0.132(17) -0.033(15) 0.024(15) 0.006(15)
C1VR 0.042(17) 0.085(15) 0.136(18) -0.029(16) -0.012(17) 0.013(17)
C2VR 0.053(17) 0.086(14) 0.133(19) -0.029(16) 0.015(16) 0.000(17)
N1S 0.140(10) 0.030(5) 0.072(7) -0.029(5) 0.018(7) -0.028(6)
C1S 0.201(16) 0.058(8) 0.111(11) -0.062(8) -0.018(11) 0.003(9)
C2S 0.148(11) 0.035(6) 0.057(7) -0.026(5) -0.004(7) -0.010(7)
N1T 0.094(7) 0.060(4) 0.091(7) -0.040(5) -0.004(6) -0.008(6)
C1T 0.038(6) 0.077(5) 0.071(7) -0.013(5) -0.004(5) -0.015(5)
C2T 0.042(5) 0.061(4) 0.056(6) -0.043(4) -0.005(5) -0.003(5)
N1U 0.109(10) 0.059(9) 0.132(11) -0.043(8) 0.001(11) -0.019(7)
C1U 0.116(10) 0.068(10) 0.081(10) -0.026(9) -0.012(10) -0.003(8)
C2U 0.113(10) 0.042(8) 0.093(9) -0.041(8) -0.014(10) -0.013(7)
N1X 0.044(4) 0.030(3) 0.033(4) -0.015(3) 0.011(3) -0.006(3)
C1X 0.048(5) 0.031(3) 0.045(5) -0.017(4) -0.013(4) -0.009(4)
C2X 0.028(4) 0.027(3) 0.023(4) -0.007(4) -0.001(3) -0.006(4)
N1Y 0.17(2) 0.18(3) 0.14(2) -0.056(19) 0.02(2) 0.00(3)
C1Y 0.17(2) 0.21(3) 0.12(2) -0.04(2) 0.01(2) 0.05(3)
C2Y 0.17(2) 0.20(3) 0.14(2) -0.030(19) 0.01(3) 0.02(3)
N1Z 0.27(4) 0.056(18) 0.12(2) 0.001(19) 0.09(3) -0.05(2)
C1Z 0.28(4) 0.045(18) 0.12(2) -0.021(19) 0.09(3) -0.04(2)
C2Z 0.28(4) 0.053(17) 0.12(2) -0.015(18) 0.09(3) -0.04(2)
N1Z' 0.28(4) 0.055(16) 0.12(2) -0.010(18) 0.09(3) -0.05(2)
C1Z' 0.28(4) 0.06(2) 0.12(3) 0.00(2) 0.08(3) -0.02(3)
C2Z' 0.28(4) 0.056(16) 0.12(2) -0.012(18) 0.09(3) -0.04(2)
N1M 0.16(3) 0.10(2) 0.043(14) -0.052(15) 0.006(18) 0.044(18)
C1M 0.14(3) 0.18(3) 0.08(2) 0.00(2) 0.03(2) 0.07(2)
C2M 0.16(3) 0.14(2) 0.059(17) -0.020(18) 0.01(2) 0.05(2)

loop_
_atom_type_symbol
_atom_type_description
_atom_type_scat_dispersion_real
_atom_type_scat_dispersion_imag
_atom_type_scat_source
C C 0.0033 0.0016 'International Tables Vol C Tables 4.2.6.8 and 6.1.1.4'
H H 0.0000 0.0000 'International Tables Vol C Tables 4.2.6.8 and 6.1.1.4'
N N 0.0061 0.0033 'International Tables Vol C Tables 4.2.6.8 and 6.1.1.4'
O O 0.0106 0.0060 'International Tables Vol C Tables 4.2.6.8 and 6.1.1.4'
F F 0.0171 0.0103 'International Tables Vol C Tables 4.2.6.8 and 6.1.1.4'
Mo Mo -1.6832 0.6857 'International Tables Vol C Tables 4.2.6.8 and 6.1.1.4'

loop_
_geom_angle_atom_site_label_1
_geom_angle_atom_site_label_2
_geom_angle_atom_site_label_3
_geom_angle
O1M Mo1C O13M 103.7(2)
O1M Mo1C O19M 102.4(2)
O13M Mo1C O19M 87.1(2)
O1M Mo1C O17M 104.0(2)
O13M Mo1C O17M 87.2(2)
O19M Mo1C O17M 153.6(2)
O1M Mo1C O15M 102.7(2)
O13M Mo1C O15M 153.7(2)
O19M Mo1C O15M 86.8(2)
O17M Mo1C O15M 86.9(2)
O1M Mo1C O7M 179.1(2)
O13M Mo1C O7M 77.03(19)
O19M Mo1C O7M 77.02(18)
O17M Mo1C O7M 76.56(19)
O15M Mo1C O7M 76.64(18)
O2M Mo2C O18M 104.3(2)
O2M Mo2C O12M 102.9(2)
O18M Mo2C O12M 87.3(2)
O2M Mo2C O14M 103.9(2)
O18M Mo2C O14M 87.1(2)
O12M Mo2C O14M 153.2(2)
O2M Mo2C O16M 102.7(2)
O18M Mo2C O16M 153.0(2)
O12M Mo2C O16M 86.7(2)
O14M Mo2C O16M 86.4(2)
O2M Mo2C O7M 179.0(2)
O18M Mo2C O7M 76.70(19)
O12M Mo2C O7M 76.78(17)
O14M Mo2C O7M 76.39(18)
O16M Mo2C O7M 76.35(18)
O3M Mo3C O11M 104.9(2)
O3M Mo3C O17M 103.8(3)
O11M Mo3C O17M 89.0(2)
O3M Mo3C O18M 102.8(2)
O11M Mo3C O18M 88.3(2)
O17M Mo3C O18M 153.0(2)
O3M Mo3C O9M 101.5(2)
O11M Mo3C O9M 153.7(2)
O17M Mo3C O9M 84.9(2)
O18M Mo3C O9M 85.7(2)
O3M Mo3C O7M 177.2(2)
O11M Mo3C O7M 77.86(18)
O17M Mo3C O7M 76.61(19)
O18M Mo3C O7M 76.58(18)
O9M Mo3C O7M 75.79(17)
O4M Mo4C O10M 103.9(2)
O4M Mo4C O19M 104.6(2)
O10M Mo4C O19M 88.2(2)
O4M Mo4C O16M 102.3(2)
O10M Mo4C O16M 88.5(2)
O19M Mo4C O16M 153.0(2)
O4M Mo4C O8M 102.7(2)
O10M Mo4C O8M 153.4(2)
O19M Mo4C O8M 85.7(2)
O16M Mo4C O8M 85.4(2)
O4M Mo4C O7M 178.5(2)
O10M Mo4C O7M 77.06(18)
O19M Mo4C O7M 76.58(18)
O16M Mo4C O7M 76.55(18)
O8M Mo4C O7M 76.36(17)
O5M Mo5C O9M 102.8(2)
O5M Mo5C O14M 103.7(2)
O9M Mo5C O14M 88.6(2)
O5M Mo5C O13M 103.2(2)
O9M Mo5C O13M 87.8(2)
O14M Mo5C O13M 153.0(2)
O5M Mo5C O10M 104.2(2)
O9M Mo5C O10M 153.0(2)
O14M Mo5C O10M 86.2(2)
O13M Mo5C O10M 84.9(2)
O5M Mo5C O7M 179.4(2)
O9M Mo5C O7M 76.82(18)
O14M Mo5C O7M 76.77(18)
O13M Mo5C O7M 76.30(18)
O10M Mo5C O7M 76.16(18)
O6M Mo6C O8M 104.3(2)
O6M Mo6C O12M 104.1(2)
O8M Mo6C O12M 88.8(2)
O6M Mo6C O15M 102.5(2)
O8M Mo6C O15M 88.7(2)
O12M Mo6C O15M 153.1(2)
O6M Mo6C O11M 102.2(2)
O8M Mo6C O11M 153.5(2)
O12M Mo6C O11M 85.2(2)
O15M Mo6C O11M 85.2(2)
O6M Mo6C O7M 177.5(2)
O8M Mo6C O7M 78.02(18)
O12M Mo6C O7M 76.92(18)
O15M Mo6C O7M 76.36(18)
O11M Mo6C O7M 75.50(18)
Mo3C O7M Mo1C 90.28(16)
Mo3C O7M Mo5C 90.63(16)
Mo1C O7M Mo5C 90.19(16)
Mo3C O7M Mo2C 89.94(16)
Mo1C O7M Mo2C 179.7(3)
Mo5C O7M Mo2C 89.97(16)
Mo3C O7M Mo6C 90.28(16)
Mo1C O7M Mo6C 90.22(16)
Mo5C O7M Mo6C 179.0(2)
Mo2C O7M Mo6C 89.63(16)
Mo3C O7M Mo4C 179.7(2)
Mo1C O7M Mo4C 89.70(16)
Mo5C O7M Mo4C 89.68(16)
Mo2C O7M Mo4C 90.08(16)
Mo6C O7M Mo4C 89.42(16)
Mo6C O8M Mo4C 116.2(2)
Mo5C O9M Mo3C 116.8(2)
Mo4C O10M Mo5C 117.1(2)
Mo3C O11M Mo6C 116.4(2)
Mo6C O12M Mo2C 116.6(2)
Mo1C O13M Mo5C 116.5(2)
Mo5C O14M Mo2C 116.8(2)
Mo6C O15M Mo1C 116.7(2)
Mo4C O16M Mo2C 117.0(2)
Mo3C O17M Mo1C 116.5(2)
Mo2C O18M Mo3C 116.7(2)
Mo4C O19M Mo1C 116.6(2)
C5A N1A C1A 116.8(6)
N1A C1A C2A 123.8(6)
N1A C1A H1A 118.1
C2A C1A H1A 118.1
C38A N2A C2A 123.3(6)
C38A N2A C6A 111.4(6)
C2A N2A C6A 125.3(6)
C1A C2A C3A 118.5(6)
C1A C2A N2A 120.8(6)
C3A C2A N2A 120.7(6)
C19A N3A C25A 113.0(6)
C19A N3A C21A 122.6(6)
C25A N3A C21A 124.4(6)
C2A C3A C4A 119.0(7)
C2A C3A H3A 120.5
C4A C3A H3A 120.5
C20A N4A C24A 115.4(7)
C5A C4A C3A 117.4(7)
C5A C4A H4A 121.3
C3A C4A H4A 121.3
C12A O5A C31A 96.3(4)
N1A C5A C4A 124.5(7)
N1A C5A H5A 117.7
C4A C5A H5A 117.7
O1A C6A N2A 124.0(6)
O1A C6A C7A 130.4(7)
N2A C6A C7A 105.6(6)
C8A C7A C37A 121.2(7)
C8A C7A C6A 130.3(7)
C37A C7A C6A 108.5(6)
C9A C8A C7A 116.8(7)
C9A C8A H8A 121.6
C7A C8A H8A 121.6
C8A C9A C35A 121.3(7)
C8A C9A C10A 132.4(7)
C35A C9A C10A 106.2(6)
C9A C10A C11A 104.9(5)
C9A C10A C40A 99.6(6)
C11A C10A C40A 102.9(6)
C9A C10A H10A 115.8
C11A C10A H10A 115.8
C40A C10A H10A 115.8
C12A C11A C10A 120.0(5)
C12A C11A C33A 101.1(5)
C10A C11A C33A 102.6(5)
C12A C11A H11A 110.7
C10A C11A H11A 110.7
C33A C11A H11A 110.7
O5A C12A C13A 107.1(5)
O5A C12A C14A 105.1(5)
C13A C12A C14A 117.7(6)
O5A C12A C11A 104.3(5)
C13A C12A C11A 115.0(6)
C14A C12A C11A 106.3(5)
F3A C13A F2A 107.6(6)
F3A C13A F1A 107.7(6)
F2A C13A F1A 105.2(5)
F3A C13A C12A 110.4(6)
F2A C13A C12A 112.6(6)
F1A C13A C12A 113.1(6)
C12A C14A C15A 121.6(6)
C12A C14A C30A 99.6(5)
C15A C14A C30A 102.0(5)
C12A C14A H14A 110.8
C15A C14A H14A 110.8
C30A C14A H14A 110.8
C16A C15A C39A 100.3(5)
C16A C15A C14A 103.2(6)
C39A C15A C14A 103.5(6)
C16A C15A H15A 115.9
C39A C15A H15A 115.9
C14A C15A H15A 115.9
C17A C16A C28A 122.8(6)
C17A C16A C15A 130.7(6)
C28A C16A C15A 106.4(6)
C16A C17A C18A 115.5(7)
C16A C17A H17A 122.2
C18A C17A H17A 122.2
C17A C18A C26A 122.7(7)
C17A C18A C19A 129.3(7)
C26A C18A C19A 108.1(6)
O2A C19A N3A 125.7(7)
O2A C19A C18A 129.1(7)
N3A C19A C18A 105.1(6)
N4A C20A C21A 123.8(7)
N4A C20A H20A 118.1
C21A C20A H20A 118.1
C22A C21A C20A 119.7(7)
C22A C21A N3A 120.6(7)
C20A C21A N3A 119.7(6)
C21A C22A C23A 117.6(7)
C21A C22A H22A 121.2
C23A C22A H22A 121.2
C24A C23A C22A 118.2(7)
C24A C23A H23A 120.9
C22A C23A H23A 120.9
N4A C24A C23A 125.2(7)
N4A C24A H24A 117.4
C23A C24A H24A 117.4
O3A C25A N3A 124.9(7)
O3A C25A C26A 129.5(7)
N3A C25A C26A 105.7(6)
C27A C26A C18A 120.7(6)
C27A C26A C25A 131.3(7)
C18A C26A C25A 108.1(6)
C28A C27A C26A 116.6(6)
C28A C27A H27A 121.7
C26A C27A H27A 121.7
C27A C28A C16A 121.6(7)
C27A C28A C29A 131.8(6)
C16A C28A C29A 106.5(6)
C28A C29A C39A 99.5(6)
C28A C29A C30A 103.9(5)
C39A C29A C30A 102.8(5)
C28A C29A H29A 116.1
C39A C29A H29A 116.1
C30A C29A H29A 116.1
C31A C30A C29A 119.1(6)
C31A C30A C14A 101.1(5)
C29A C30A C14A 103.2(5)
C31A C30A H30A 110.9
C29A C30A H30A 110.9
C14A C30A H30A 110.9
O5A C31A C32A 108.2(5)
O5A C31A C30A 104.5(5)
C32A C31A C30A 116.5(5)
O5A C31A C33A 103.5(5)
C32A C31A C33A 117.4(6)
C30A C31A C33A 105.3(5)
F5A C32A F6A 107.7(6)
F5A C32A F4A 107.4(5)
F6A C32A F4A 105.2(5)
F5A C32A C31A 109.9(5)
F6A C32A C31A 114.0(6)
F4A C32A C31A 112.3(6)
C34A C33A C11A 103.5(5)
C34A C33A C31A 120.4(6)
C11A C33A C31A 100.2(5)
C34A C33A H33A 110.5
C11A C33A H33A 110.5
C31A C33A H33A 110.5
C35A C34A C40A 99.5(6)
C35A C34A C33A 104.0(5)
C40A C34A C33A 102.9(6)
C35A C34A H34A 116.1
C40A C34A H34A 116.1
C33A C34A H34A 116.1
C36A C35A C9A 121.8(6)
C36A C35A C34A 131.6(6)
C9A C35A C34A 106.5(6)
C35A C36A C37A 116.1(6)
C35A C36A H36A 122.0
C37A C36A H36A 122.0
C36A C37A C7A 122.6(7)
C36A C37A C38A 128.7(6)
C7A C37A C38A 108.6(6)
O4A C38A N2A 125.2(7)
O4A C38A C37A 129.0(7)
N2A C38A C37A 105.8(6)
C15A C39A C29A 94.5(5)
C15A C39A H39A 112.8
C29A C39A H39A 112.8
C15A C39A H39B 112.8
C29A C39A H39B 112.8
H39A C39A H39B 110.3
C34A C40A C10A 94.1(5)
C34A C40A H40A 112.9
C10A C40A H40A 112.9
C34A C40A H40B 112.9
C10A C40A H40B 112.9
H40A C40A H40B 110.3
C1B N1B C5B 122.4(6)
C1B N1B H1NB 118.8
C5B N1B H1NB 118.8
N1B C1B C2B 119.1(6)
N1B C1B H1B 120.5
C2B C1B H1B 120.5
C39B N2B C6B 112.3(5)
C39B N2B C2B 123.5(6)
C6B N2B C2B 124.0(6)
C3B C2B C1B 120.1(6)
C3B C2B N2B 119.5(6)
C1B C2B N2B 120.4(6)
C2B C3B C4B 119.1(6)
C2B C3B H3B 120.5
C4B C3B H3B 120.5
C5B C4B C3B 119.1(7)
C5B C4B H4B 120.4
C3B C4B H4B 120.4
C12B O5B C32B 96.4(4)
N1B C5B C4B 120.2(6)
N1B C5B H5B 119.9
C4B C5B H5B 119.9
O1B C6B N2B 124.1(6)
O1B C6B C7B 130.0(6)
N2B C6B C7B 105.8(6)
C8B C7B C38B 122.3(6)
C8B C7B C6B 129.6(6)
C38B C7B C6B 108.1(6)
C9B C8B C7B 116.0(6)
C9B C8B H8B 122.0
C7B C8B H8B 122.0
C8B C9B C36B 121.8(6)
C8B C9B C10B 131.3(6)
C36B C9B C10B 106.9(6)
C9B C10B C11B 103.1(5)
C9B C10B C41B 100.0(5)
C11B C10B C41B 102.3(5)
C9B C10B H10B 116.3
C11B C10B H10B 116.3
C41B C10B H10B 116.3
C10B C11B C12B 119.8(5)
C10B C11B C34B 103.5(5)
C12B C11B C34B 100.4(5)
C10B C11B H11B 110.7
C12B C11B H11B 110.7
C34B C11B H11B 110.7
O5B C12B C14B 108.1(5)
O5B C12B C15B 104.6(5)
C14B C12B C15B 116.9(6)
O5B C12B C11B 104.0(5)
C14B C12B C11B 117.3(6)
C15B C12B C11B 104.6(5)
F3B C14B F2B 107.6(6)
F3B C14B F1B 105.6(6)
F2B C14B F1B 107.4(6)
F3B C14B C12B 113.0(6)
F2B C14B C12B 110.0(6)
F1B C14B C12B 112.9(6)
C12B C15B C16B 119.2(6)
C12B C15B C31B 100.6(5)
C16B C15B C31B 102.3(5)
C12B C15B H15B 111.2
C16B C15B H15B 111.2
C31B C15B H15B 111.2
C17B C16B C40B 100.1(6)
C17B C16B C15B 104.6(5)
C40B C16B C15B 103.0(5)
C17B C16B H16B 115.7
C40B C16B H16B 115.7
C15B C16B H16B 115.7
C18B C17B C29B 120.9(7)
C18B C17B C16B 133.5(7)
C29B C17B C16B 105.5(6)
C19B C18B C17B 115.7(7)
C19B C18B H18B 122.1
C17B C18B H18B 122.1
C18B C19B C27B 123.1(6)
C18B C19B C20B 129.3(7)
C27B C19B C20B 107.6(6)
O2B C20B N4B 125.1(7)
O2B C20B C19B 129.2(7)
N4B C20B C19B 105.7(6)
C20B N4B C26B 110.7(6)
C20B N4B C22B 125.9(6)
C26B N4B C22B 123.1(6)
N3B C21B C22B 122.6(8)
N3B C21B H21B 118.7
C22B C21B H21B 118.7
C23B C22B C21B 119.2(7)
C23B C22B N4B 120.2(6)
C21B C22B N4B 120.6(7)
C24B C23B C22B 121.2(7)
C24B C23B H23B 119.4
C22B C23B H23B 119.4
C23B C24B C25B 116.2(8)
C23B C24B H24B 121.9
C25B C24B H24B 121.9
C24B C25B N3B 125.1(8)
C24B C25B H25B 117.4
N3B C25B H25B 117.4
C21B N3B C25B 115.7(8)
O3B C26B N4B 124.4(7)
O3B C26B C27B 128.8(7)
N4B C26B C27B 106.8(6)
C28B C27B C19B 122.3(7)
C28B C27B C26B 128.5(7)
C19B C27B C26B 109.1(6)
C27B C28B C29B 115.6(6)
C27B C28B H28B 122.2
C29B C28B H28B 122.2
C28B C29B C17B 122.1(6)
C28B C29B C30B 131.2(6)
C17B C29B C30B 106.5(6)
C29B C30B C31B 103.1(5)
C29B C30B C40B 100.1(6)
C31B C30B C40B 103.0(6)
C29B C30B H30B 116.1
C31B C30B H30B 116.1
C40B C30B H30B 116.1
C30B C31B C32B 119.7(6)
C30B C31B C15B 103.4(5)
C32B C31B C15B 101.0(5)
C30B C31B H31B 110.6
C32B C31B H31B 110.6
C15B C31B H31B 110.6
O5B C32B C33B 107.6(5)
O5B C32B C34B 104.9(5)
C33B C32B C34B 118.0(6)
O5B C32B C31B 103.5(5)
C33B C32B C31B 115.7(6)
C34B C32B C31B 105.7(5)
F6B C33B F4B 106.0(6)
F6B C33B F5B 107.2(5)
F4B C33B F5B 105.7(6)
F6B C33B C32B 114.6(6)
F4B C33B C32B 113.7(6)
F5B C33B C32B 109.0(6)
C32B C34B C35B 119.6(5)
C32B C34B C11B 101.2(5)
C35B C34B C11B 102.8(5)
C32B C34B H34B 110.8
C35B C34B H34B 110.8
C11B C34B H34B 110.8
C36B C35B C41B 99.9(5)
C36B C35B C34B 103.4(5)
C41B C35B C34B 102.9(5)
C36B C35B H35B 116.1
C41B C35B H35B 116.1
C34B C35B H35B 116.1
C37B C36B C9B 122.2(6)
C37B C36B C35B 131.3(6)
C9B C36B C35B 106.4(6)
C38B C37B C36B 116.0(6)
C38B C37B H37B 122.0
C36B C37B H37B 122.0
C37B C38B C7B 121.6(6)
C37B C38B C39B 129.7(6)
C7B C38B C39B 108.6(6)
O4B C39B N2B 125.9(6)
O4B C39B C38B 129.2(6)
N2B C39B C38B 104.9(6)
C16B C40B C30B 94.5(5)
C16B C40B H40E 112.8
C30B C40B H40E 112.8
C16B C40B H40F 112.8
C30B C40B H40F 112.8
H40E C40B H40F 110.3
C35B C41B C10B 94.3(5)
C35B C41B H41A 112.9
C10B C41B H41A 112.9
C35B C41B H41B 112.9
C10B C41B H41B 112.9
H41A C41B H41B 110.3
C5C N1C C1C 122.4(6)
C5C N1C H1NC 118.8
C1C N1C H1NC 118.8
N1C C1C C2C 119.8(7)
N1C C1C H1C 120.1
C2C C1C H1C 120.1
C2C N2C C6C 124.2(6)
C2C N2C C38C 124.4(6)
C6C N2C C38C 111.2(6)
C3C C2C C1C 119.0(7)
C3C C2C N2C 120.9(6)
C1C C2C N2C 120.1(6)
C19C N3C C25C 111.6(6)
C19C N3C C21C 123.9(6)
C25C N3C C21C 124.1(6)
C2C C3C C4C 120.2(7)
C2C C3C H3C 119.9
C4C C3C H3C 119.9
C24C N4C C20C 116.9(6)
C5C C4C C3C 118.9(7)
C5C C4C H4C 120.6
C3C C4C H4C 120.6
C31C O5C C12C 96.1(5)
N1C C5C C4C 119.6(7)
N1C C5C H5C 120.2
C4C C5C H5C 120.2
O1C C6C N2C 125.0(7)
O1C C6C C7C 129.3(6)
N2C C6C C7C 105.7(6)
C8C C7C C37C 122.4(7)
C8C C7C C6C 128.7(6)
C37C C7C C6C 108.8(6)
C7C C8C C9C 115.8(7)
C7C C8C H8C 122.1
C9C C8C H8C 122.1
C8C C9C C35C 121.6(6)
C8C C9C C10C 131.4(6)
C35C C9C C10C 106.9(6)
C9C C10C C11C 104.0(5)
C9C C10C C40C 99.6(5)
C11C C10C C40C 102.1(6)
C9C C10C H10C 116.3
C11C C10C H10C 116.3
C40C C10C H10C 116.3
C10C C11C C12C 120.6(6)
C10C C11C C33C 103.3(5)
C12C C11C C33C 100.3(5)
C10C C11C H11C 110.5
C12C C11C H11C 110.5
C33C C11C H11C 110.5
O5C C12C C13C 106.4(5)
O5C C12C C14C 104.2(5)
C13C C12C C14C 116.5(6)
O5C C12C C11C 105.5(5)
C13C C12C C11C 117.0(6)
C14C C12C C11C 106.0(5)
F3C C13C F2C 106.8(6)
F3C C13C F1C 107.3(5)
F2C C13C F1C 105.9(6)
F3C C13C C12C 110.0(6)
F2C C13C C12C 113.9(6)
F1C C13C C12C 112.6(6)
C12C C14C C15C 121.2(6)
C12C C14C C30C 99.8(5)
C15C C14C C30C 103.0(5)
C12C C14C H14C 110.6
C15C C14C H14C 110.6
C30C C14C H14C 110.6
C16C C15C C39C 100.1(6)
C16C C15C C14C 102.9(6)
C39C C15C C14C 102.4(5)
C16C C15C H15C 116.3
C39C C15C H15C 116.3
C14C C15C H15C 116.3
C17C C16C C28C 121.1(7)
C17C C16C C15C 131.0(7)
C28C C16C C15C 107.8(6)
C16C C17C C18C 115.9(7)
C16C C17C H17C 122.1
C18C C17C H17C 122.1
C26C C18C C17C 121.9(7)
C26C C18C C19C 108.7(6)
C17C C18C C19C 129.4(7)
O2C C19C N3C 125.1(6)
O2C C19C C18C 129.3(7)
N3C C19C C18C 105.6(6)
N4C C20C C21C 122.9(7)
N4C C20C H20C 118.6
C21C C20C H20C 118.6
C22C C21C C20C 119.6(7)
C22C C21C N3C 119.9(6)
C20C C21C N3C 120.5(6)
C21C C22C C23C 118.2(6)
C21C C22C H22C 120.9
C23C C22C H22C 120.9
C22C C23C C24C 118.8(7)
C22C C23C H23C 120.6
C24C C23C H23C 120.6
N4C C24C C23C 123.7(7)
N4C C24C H24C 118.2
C23C C24C H24C 118.2
O3C C25C N3C 125.8(7)
O3C C25C C26C 129.0(6)
N3C C25C C26C 105.2(6)
C27C C26C C18C 122.6(7)
C27C C26C C25C 128.7(6)
C18C C26C C25C 108.7(6)
C28C C27C C26C 115.9(6)
C28C C27C H27C 122.0
C26C C27C H27C 122.0
C27C C28C C16C 122.5(7)
C27C C28C C29C 131.6(6)
C16C C28C C29C 105.8(6)
C28C C29C C39C 99.3(5)
C28C C29C C30C 103.9(6)
C39C C29C C30C 102.3(6)
C28C C29C H29C 116.3
C39C C29C H29C 116.3
C30C C29C H29C 116.3
C31C C30C C29C 120.1(6)
C31C C30C C14C 100.3(5)
C29C C30C C14C 102.2(5)
C31C C30C H30C 111.0
C29C C30C H30C 111.0
C14C C30C H30C 111.0
O5C C31C C32C 108.1(5)
O5C C31C C30C 105.5(5)
C32C C31C C30C 117.1(6)
O5C C31C C33C 103.9(5)
C32C C31C C33C 115.8(5)
C30C C31C C33C 105.2(5)
F5C C32C F6C 107.8(5)
F5C C32C F4C 106.4(6)
F6C C32C F4C 105.9(5)
F5C C32C C31C 110.4(6)
F6C C32C C31C 113.2(6)
F4C C32C C31C 112.7(6)
C34C C33C C31C 120.1(5)
C34C C33C C11C 102.4(5)
C31C C33C C11C 100.2(5)
C34C C33C H33C 111.0
C31C C33C H33C 111.0
C11C C33C H33C 111.0
C35C C34C C40C 100.5(6)
C35C C34C C33C 102.1(5)
C40C C34C C33C 103.3(5)
C35C C34C H34C 116.2
C40C C34C H34C 116.2
C33C C34C H34C 116.2
C36C C35C C9C 122.1(7)
C36C C35C C34C 131.6(6)
C9C C35C C34C 106.3(6)
C35C C36C C37C 116.6(6)
C35C C36C H36C 121.7
C37C C36C H36C 121.7
C36C C37C C7C 121.3(6)
C36C C37C C38C 130.6(6)
C7C C37C C38C 108.1(6)
O4C C38C N2C 125.0(7)
O4C C38C C37C 129.4(7)
N2C C38C C37C 105.6(6)
C15C C39C C29C 95.7(5)
C15C C39C H39C 112.6
C29C C39C H39C 112.6
C15C C39C H39D 112.6
C29C C39C H39D 112.6
H39C C39C H39D 110.1
C34C C40C C10C 94.8(5)
C34C C40C H40C 112.8
C10C C40C H40C 112.8
C34C C40C H40D 112.8
C10C C40C H40D 112.8
H40C C40C H40D 110.2
C2P C1P H1PA 109.5
C2P C1P H1PB 109.5
H1PA C1P H1PB 109.5
C2P C1P H1PC 109.5
H1PA C1P H1PC 109.5
H1PB C1P H1PC 109.5
N1P C2P C1P 179.2(9)
C2K C1K H1K1 109.5
C2K C1K H1K2 109.5
H1K1 C1K H1K2 109.5
C2K C1K H1K3 109.5
H1K1 C1K H1K3 109.5
H1K2 C1K H1K3 109.5
N1K C2K C1K 162(4)
C2Q C1Q H1QA 109.5
C2Q C1Q H1QB 109.5
H1QA C1Q H1QB 109.5
C2Q C1Q H1QC 109.5
H1QA C1Q H1QC 109.5
H1QB C1Q H1QC 109.5
N1Q C2Q C1Q 177.4(9)
C2R C1R H1RA 109.5
C2R C1R H1RB 109.5
H1RA C1R H1RB 109.5
C2R C1R H1RC 109.5
H1RA C1R H1RC 109.5
H1RB C1R H1RC 109.5
N1R C2R C1R 174(2)
C2R' C1R' H1R1 109.5
C2R' C1R' H1R2 109.5
H1R1 C1R' H1R2 109.5
C2R' C1R' H1R3 109.5
H1R1 C1R' H1R3 109.5
H1R2 C1R' H1R3 109.5
N1R' C2R' C1R' 171(8)
C2V C1V H1V1 109.5
C2V C1V H1V2 109.5
H1V1 C1V H1V2 109.5
C2V C1V H1V3 109.5
H1V1 C1V H1V3 109.5
H1V2 C1V H1V3 109.5
N1V C2V C1V 174(3)
C2V' C1V' H1V4 109.5
C2V' C1V' H1V5 109.5
H1V4 C1V' H1V5 109.5
C2V' C1V' H1V6 109.5
H1V4 C1V' H1V6 109.5
H1V5 C1V' H1V6 109.5
N1V' C2V' C1V' 174(5)
C2VR C1VR H1VX 109.5
C2VR C1VR H1VY 109.5
H1VX C1VR H1VY 109.5
C2VR C1VR H1VZ 109.5
H1VX C1VR H1VZ 109.5
H1VY C1VR H1VZ 109.5
N1VR C2VR C1VR 167(6)
C2S C1S H1SA 109.5
C2S C1S H1SB 109.5
H1SA C1S H1SB 109.5
C2S C1S H1SC 109.5
H1SA C1S H1SC 109.5
H1SB C1S H1SC 109.5
N1S C2S C1S 177.5(18)
C2T C1T H1T1 109.5
C2T C1T H1T2 109.5
H1T1 C1T H1T2 109.5
C2T C1T H1T3 109.5
H1T1 C1T H1T3 109.5
H1T2 C1T H1T3 109.5
N1T C2T C1T 178.6(11)
C2U C1U H1UA 109.5
C2U C1U H1UB 109.5
H1UA C1U H1UB 109.5
C2U C1U H1UC 109.5
H1UA C1U H1UC 109.5
H1UB C1U H1UC 109.5
N1U C2U C1U 177.9(17)
C2X C1X H1X1 109.5
C2X C1X H1X2 109.5
H1X1 C1X H1X2 109.5
C2X C1X H1X3 109.5
H1X1 C1X H1X3 109.5
H1X2 C1X H1X3 109.5
N1X C2X C1X 179.3(10)
C2Y C1Y H1Y1 109.5
C2Y C1Y H1Y2 109.5
H1Y1 C1Y H1Y2 109.5
C2Y C1Y H1Y3 109.5
H1Y1 C1Y H1Y3 109.5
H1Y2 C1Y H1Y3 109.5
N1Y C2Y C1Y 162(5)
C2Z C1Z H1Z1 109.5
C2Z C1Z H1Z2 109.5
H1Z1 C1Z H1Z2 109.5
C2Z C1Z H1Z3 109.5
H1Z1 C1Z H1Z3 109.5
H1Z2 C1Z H1Z3 109.5
N1Z C2Z C1Z 168(7)
C2Z' C1Z' H1ZA 109.5
C2Z' C1Z' H1ZB 109.5
H1ZA C1Z' H1ZB 109.5
C2Z' C1Z' H1ZC 109.5
H1ZA C1Z' H1ZC 109.5
H1ZB C1Z' H1ZC 109.5
N1Z' C2Z' C1Z' 157(7)
C2M C1M H1MA 109.5
C2M C1M H1MB 109.5
H1MA C1M H1MB 109.5
C2M C1M H1MC 109.5
H1MA C1M H1MC 109.5
H1MB C1M H1MC 109.5
N1M C2M C1M 162(6)

loop_
_geom_bond_atom_site_label_1
_geom_bond_atom_site_label_2
_geom_bond_distance
Mo1C O1M 1.688(5)
Mo1C O13M 1.915(5)
Mo1C O19M 1.923(5)
Mo1C O17M 1.924(6)
Mo1C O15M 1.933(5)
Mo1C O7M 2.309(5)
Mo2C O2M 1.688(5)
Mo2C O18M 1.907(5)
Mo2C O12M 1.932(5)
Mo2C O14M 1.933(5)
Mo2C O16M 1.940(5)
Mo2C O7M 2.324(5)
Mo3C O3M 1.686(5)
Mo3C O11M 1.881(5)
Mo3C O17M 1.923(5)
Mo3C O18M 1.936(5)
Mo3C O9M 1.967(5)
Mo3C O7M 2.307(5)
Mo4C O4M 1.692(5)
Mo4C O10M 1.889(5)
Mo4C O19M 1.920(5)
Mo4C O16M 1.921(5)
Mo4C O8M 1.972(5)
Mo4C O7M 2.329(5)
Mo5C O5M 1.679(5)
Mo5C O9M 1.895(5)
Mo5C O14M 1.919(5)
Mo5C O13M 1.940(5)
Mo5C O10M 1.952(5)
Mo5C O7M 2.319(5)
Mo6C O6M 1.683(5)
Mo6C O8M 1.885(5)
Mo6C O12M 1.920(5)
Mo6C O15M 1.924(5)
Mo6C O11M 1.983(5)
Mo6C O7M 2.326(5)
F1A C13A 1.353(8)
O1A C6A 1.205(8)
N1A C5A 1.330(9)
N1A C1A 1.332(9)
C1A C2A 1.376(9)
C1A H1A 0.9500
F2A C13A 1.346(8)
O2A C19A 1.209(9)
N2A C38A 1.397(9)
N2A C2A 1.413(9)
N2A C6A 1.431(9)
C2A C3A 1.380(10)
F3A C13A 1.332(8)
O3A C25A 1.208(8)
N3A C19A 1.402(9)
N3A C25A 1.406(9)
N3A C21A 1.447(9)
C3A C4A 1.390(10)
C3A H3A 0.9500
F4A C32A 1.355(8)
O4A C38A 1.212(8)
N4A C20A 1.325(9)
N4A C24A 1.346(10)
C4A C5A 1.378(10)
C4A H4A 0.9500
F5A C32A 1.329(8)
O5A C12A 1.440(8)
O5A C31A 1.440(8)
C5A H5A 0.9500
F6A C32A 1.335(8)
C6A C7A 1.474(10)
C7A C8A 1.390(10)
C7A C37A 1.395(10)
C8A C9A 1.377(10)
C8A H8A 0.9500
C9A C35A 1.414(10)
C9A C10A 1.513(10)
C10A C11A 1.549(9)
C10A C40A 1.558(10)
C10A H10A 1.0000
C11A C12A 1.548(10)
C11A C33A 1.569(10)
C11A H11A 1.0000
C12A C13A 1.520(10)
C12A C14A 1.542(9)
C14A C15A 1.556(10)
C14A C30A 1.591(9)
C14A H14A 1.0000
C15A C16A 1.516(9)
C15A C39A 1.540(10)
C15A H15A 1.0000
C16A C17A 1.373(10)
C16A C28A 1.407(10)
C17A C18A 1.386(10)
C17A H17A 0.9500
C18A C26A 1.416(10)
C18A C19A 1.496(10)
C20A C21A 1.387(10)
C20A H20A 0.9500
C21A C22A 1.379(10)
C22A C23A 1.384(10)
C22A H22A 0.9500
C23A C24A 1.377(11)
C23A H23A 0.9500
C24A H24A 0.9500
C25A C26A 1.481(10)
C26A C27A 1.393(10)
C27A C28A 1.380(10)
C27A H27A 0.9500
C28A C29A 1.519(10)
C29A C39A 1.547(10)
C29A C30A 1.551(9)
C29A H29A 1.0000
C30A C31A 1.551(9)
C30A H30A 1.0000
C31A C32A 1.497(10)
C31A C33A 1.570(9)
C33A C34A 1.549(9)
C33A H33A 1.0000
C34A C35A 1.521(10)
C34A C40A 1.544(10)
C34A H34A 1.0000
C35A C36A 1.378(9)
C36A C37A 1.383(9)
C36A H36A 0.9500
C37A C38A 1.488(10)
C39A H39A 0.9900
C39A H39B 0.9900
C40A H40A 0.9900
C40A H40B 0.9900
F1B C14B 1.343(8)
O1B C6B 1.212(8)
N1B C1B 1.336(8)
N1B C5B 1.336(9)
N1B H1NB 0.8800
C1B C2B 1.378(9)
C1B H1B 0.9500
F2B C14B 1.336(8)
O2B C20B 1.209(8)
N2B C39B 1.409(9)
N2B C6B 1.413(9)
N2B C2B 1.417(8)
C2B C3B 1.376(9)
F3B C14B 1.336(8)
O3B C26B 1.214(8)
C3B C4B 1.388(9)
C3B H3B 0.9500
F4B C33B 1.347(8)
O4B C39B 1.205(8)
C4B C5B 1.369(9)
C4B H4B 0.9500
F5B C33B 1.362(8)
O5B C12B 1.443(8)
O5B C32B 1.446(8)
C5B H5B 0.9500
F6B C33B 1.332(8)
C6B C7B 1.481(10)
C7B C8B 1.393(9)
C7B C38B 1.407(10)
C8B C9B 1.367(10)
C8B H8B 0.9500
C9B C36B 1.417(10)
C9B C10B 1.501(9)
C10B C11B 1.559(10)
C10B C41B 1.563(9)
C10B H10B 1.0000
C11B C12B 1.562(9)
C11B C34B 1.574(9)
C11B H11B 1.0000
C12B C14B 1.504(10)
C12B C15B 1.559(10)
C15B C16B 1.563(9)
C15B C31B 1.569(9)
C15B H15B 1.0000
C16B C17B 1.507(10)
C16B C40B 1.529(10)
C16B H16B 1.0000
C17B C18B 1.397(10)
C17B C29B 1.429(10)
C18B C19B 1.376(10)
C18B H18B 0.9500
C19B C27B 1.397(10)
C19B C20B 1.501(10)
C20B N4B 1.415(9)
N4B C26B 1.416(9)
N4B C22B 1.426(9)
C21B N3B 1.335(11)
C21B C22B 1.382(10)
C21B H21B 0.9500
C22B C23B 1.368(10)
C23B C24B 1.359(11)
C23B H23B 0.9500
C24B C25B 1.375(13)
C24B H24B 0.9500
C25B N3B 1.375(13)
C25B H25B 0.9500
C26B C27B 1.456(10)
C27B C28B 1.378(10)
C28B C29B 1.394(10)
C28B H28B 0.9500
C29B C30B 1.498(10)
C30B C31B 1.546(9)
C30B C40B 1.549(10)
C30B H30B 1.0000
C31B C32B 1.559(9)
C31B H31B 1.0000
C32B C33B 1.492(10)
C32B C34B 1.536(9)
C34B C35B 1.556(9)
C34B H34B 1.0000
C35B C36B 1.517(9)
C35B C41B 1.549(10)
C35B H35B 1.0000
C36B C37B 1.386(9)
C37B C38B 1.379(9)
C37B H37B 0.9500
C38B C39B 1.495(9)
C40B H40E 0.9900
C40B H40F 0.9900
C41B H41A 0.9900
C41B H41B 0.9900
F1C C13C 1.344(8)
O1C C6C 1.211(8)
N1C C5C 1.333(9)
N1C C1C 1.339(9)
N1C H1NC 0.8800
C1C C2C 1.369(10)
C1C H1C 0.9500
F2C C13C 1.343(8)
O2C C19C 1.211(8)
N2C C2C 1.416(9)
N2C C6C 1.420(9)
N2C C38C 1.422(9)
C2C C3C 1.367(9)
F3C C13C 1.335(8)
O3C C25C 1.200(8)
N3C C19C 1.407(9)
N3C C25C 1.412(8)
N3C C21C 1.423(9)
C3C C4C 1.385(10)
C3C H3C 0.9500
F4C C32C 1.347(8)
O4C C38C 1.209(8)
N4C C24C 1.332(9)
N4C C20C 1.340(9)
C4C C5C 1.369(10)
C4C H4C 0.9500
F5C C32C 1.335(8)
O5C C31C 1.432(8)
O5C C12C 1.438(8)
C5C H5C 0.9500
F6C C32C 1.343(8)
C6C C7C 1.469(10)
C7C C8C 1.382(10)
C7C C37C 1.412(9)
C8C C9C 1.391(10)
C8C H8C 0.9500
C9C C35C 1.412(9)
C9C C10C 1.516(10)
C10C C11C 1.550(10)
C10C C40C 1.551(9)
C10C H10C 1.0000
C11C C12C 1.550(10)
C11C C33C 1.579(9)
C11C H11C 1.0000
C12C C13C 1.509(10)
C12C C14C 1.545(10)
C14C C15C 1.563(9)
C14C C30C 1.595(9)
C14C H14C 1.0000
C15C C16C 1.487(10)
C15C C39C 1.535(10)
C15C H15C 1.0000
C16C C17C 1.395(10)
C16C C28C 1.406(10)
C17C C18C 1.399(10)
C17C H17C 0.9500
C18C C26C 1.383(10)
C18C C19C 1.479(10)
C20C C21C 1.392(10)
C20C H20C 0.9500
C21C C22C 1.369(9)
C22C C23C 1.381(10)
C22C H22C 0.9500
C23C C24C 1.391(10)
C23C H23C 0.9500
C24C H24C 0.9500
C25C C26C 1.484(10)
C26C C27C 1.383(10)
C27C C28C 1.379(10)
C27C H27C 0.9500
C28C C29C 1.532(10)
C29C C39C 1.538(10)
C29C C30C 1.560(10)
C29C H29C 1.0000
C30C C31C 1.538(9)
C30C H30C 1.0000
C31C C32C 1.504(10)
C31C C33C 1.570(10)
C33C C34C 1.568(9)
C33C H33C 1.0000
C34C C35C 1.509(10)
C34C C40C 1.539(10)
C34C H34C 1.0000
C35C C36C 1.378(9)
C36C C37C 1.382(10)
C36C H36C 0.9500
C37C C38C 1.481(10)
C39C H39C 0.9900
C39C H39D 0.9900
C40C H40C 0.9900
C40C H40D 0.9900
N1P C2P 1.139(8)
C1P C2P 1.444(9)
C1P H1PA 0.9800
C1P H1PB 0.9800
C1P H1PC 0.9800
N1K C2K 1.134(15)
C1K C2K 1.452(15)
C1K H1K1 0.9800
C1K H1K2 0.9800
C1K H1K3 0.9800
N1Q C2Q 1.124(8)
C1Q C2Q 1.450(10)
C1Q H1QA 0.9800
C1Q H1QB 0.9800
C1Q H1QC 0.9800
N1R C2R 1.125(11)
C1R C2R 1.445(14)
C1R H1RA 0.9800
C1R H1RB 0.9800
C1R H1RC 0.9800
N1R' C2R' 1.139(15)
C1R' C2R' 1.459(15)
C1R' H1R1 0.9800
C1R' H1R2 0.9800
C1R' H1R3 0.9800
N1V C2V 1.138(13)
C1V C2V 1.469(14)
C1V H1V1 0.9800
C1V H1V2 0.9800
C1V H1V3 0.9800
N1V' C2V' 1.134(14)
C1V' C2V' 1.459(15)
C1V' H1V4 0.9800
C1V' H1V5 0.9800
C1V' H1V6 0.9800
N1VR C2VR 1.134(15)
C1VR C2VR 1.454(15)
C1VR H1VX 0.9800
C1VR H1VY 0.9800
C1VR H1VZ 0.9800
N1S C2S 1.129(10)
C1S C2S 1.461(11)
C1S H1SA 0.9800
C1S H1SB 0.9800
C1S H1SC 0.9800
N1T C2T 1.124(9)
C1T C2T 1.456(10)
C1T H1T1 0.9800
C1T H1T2 0.9800
C1T H1T3 0.9800
N1U C2U 1.128(12)
C1U C2U 1.450(13)
C1U H1UA 0.9800
C1U H1UB 0.9800
C1U H1UC 0.9800
N1X C2X 1.125(8)
C1X C2X 1.453(9)
C1X H1X1 0.9800
C1X H1X2 0.9800
C1X H1X3 0.9800
N1Y C2Y 1.142(15)
C1Y C2Y 1.463(15)
C1Y H1Y1 0.9800
C1Y H1Y2 0.9800
C1Y H1Y3 0.9800
N1Z C2Z 1.135(15)
C1Z C2Z 1.463(16)
C1Z H1Z1 0.9800
C1Z H1Z2 0.9800
C1Z H1Z3 0.9800
N1Z' C2Z' 1.140(16)
C1Z' C2Z' 1.460(16)
C1Z' H1ZA 0.9800
C1Z' H1ZB 0.9800
C1Z' H1ZC 0.9800
N1M C2M 1.119(15)
C1M C2M 1.450(15)
C1M H1MA 0.9800
C1M H1MB 0.9800
C1M H1MC 0.9800
